data_7062888
loop_
_publ_author_name
'Ovsyannikov, Alexander S.'
'Strelnikova, Iuliia V.'
'Samigullina, Aida I.'
'Islamov, Daut R.'
'Cherosov, Mikhail A.'
'Batulin, Ruslan G.'
'Kiiamov, Airat G.'
'Gubaidullin, Aidar T.'
'Dorovatovskii, Pavel V.'
'Solovieva, Svetlana E.'
'Antipin, Igor S.'

_publ_section_title
;
 Influence of neutral auxiliary ligands on crystal structure and magnetic
 behaviour of new [MnII2MnIII2] clusters supported by
 p-adamantylcalix[4]arene
;
_journal_issue 1
_journal_name_full 'New Journal of Chemistry'
_journal_page_first 203
_journal_page_last 215
_journal_paper_doi 10.1039/D3NJ04809H
_journal_volume 48
_journal_year 2024
_chemical_formula_moiety 'C140 H172 Mn4 N2 O14, C6 H14 N2 O2, H4 O2'
_chemical_formula_sum 'C146 H190 Mn4 N4 O18'
_chemical_formula_weight 2508.77
_space_group_crystal_system monoclinic
_space_group_IT_number 14
_space_group_name_Hall '-P 2ybc'
_space_group_name_H-M_alt 'P 1 21/c 1'
_atom_sites_solution_hydrogens mixed
_atom_sites_solution_primary dual
_atom_sites_solution_secondary difmap
_audit_creation_date 2023-11-13
_audit_creation_method
;
Olex2 1.5
(compiled 2021.10.07 svn.r9718050b for OlexSys, GUI svn.r6410)
;
_audit_update_record
;
2023-11-15 deposited with the CCDC.	2023-11-20 downloaded from the CCDC.
;
_cell_angle_alpha 90
_cell_angle_beta 96.28(3)
_cell_angle_gamma 90
_cell_formula_units_Z 2
_cell_length_a 14.071(3)
_cell_length_b 23.504(5)
_cell_length_c 21.891(4)
_cell_measurement_reflns_used 5000
_cell_measurement_temperature 100.15
_cell_measurement_theta_max 27.823
_cell_measurement_theta_min 1.423
_cell_volume 7196(3)
_computing_molecular_graphics 'Olex2 1.5 (Dolomanov et al., 2009)'
_computing_publication_material 'Olex2 1.5 (Dolomanov et al., 2009)'
_computing_structure_refinement 'ShelXL 2018/3 (Sheldrick, 2015)'
_computing_structure_solution 'ShelXT n/a (Sheldrick, 2015)'
_diffrn_ambient_temperature 100.15
_diffrn_measured_fraction_theta_full 0.993
_diffrn_measured_fraction_theta_max 0.993
_diffrn_measurement_device_type 'Rayonix SX165 CCD'
_diffrn_measurement_method '/f scan'
_diffrn_radiation_type synchrotron
_diffrn_radiation_wavelength 0.79312
_diffrn_reflns_av_R_equivalents 0.1697
_diffrn_reflns_av_unetI/netI 0.1402
_diffrn_reflns_Laue_measured_fraction_full 0.993
_diffrn_reflns_Laue_measured_fraction_max 0.993
_diffrn_reflns_limit_h_max 16
_diffrn_reflns_limit_h_min -15
_diffrn_reflns_limit_k_max 27
_diffrn_reflns_limit_k_min -27
_diffrn_reflns_limit_l_max 25
_diffrn_reflns_limit_l_min -25
_diffrn_reflns_number 45690
_diffrn_reflns_point_group_measured_fraction_full 0.993
_diffrn_reflns_point_group_measured_fraction_max 0.993
_diffrn_reflns_theta_full 27.823
_diffrn_reflns_theta_max 27.823
_diffrn_reflns_theta_min 1.423
_diffrn_standards_number 0
_exptl_absorpt_coefficient_mu 0.544
_exptl_absorpt_correction_T_max 0.656
_exptl_absorpt_correction_T_min 0.486
_exptl_absorpt_correction_type empirical
_exptl_absorpt_process_details 'XDS (Kabsh, 2010)'
_exptl_crystal_colour violet
_exptl_crystal_colour_primary violet
_exptl_crystal_density_diffrn 1.158
_exptl_crystal_description needle
_exptl_crystal_F_000 2676
_exptl_crystal_size_max 0.3
_exptl_crystal_size_mid 0.12
_exptl_crystal_size_min 0.08
_refine_diff_density_max 2.117
_refine_diff_density_min -0.597
_refine_diff_density_rms 0.096
_refine_ls_extinction_method none
_refine_ls_goodness_of_fit_ref 1.036
_refine_ls_hydrogen_treatment mixed
_refine_ls_matrix_type full
_refine_ls_number_parameters 694
_refine_ls_number_reflns 12198
_refine_ls_number_restraints 65
_refine_ls_restrained_S_all 1.036
_refine_ls_R_factor_all 0.1987
_refine_ls_R_factor_gt 0.1091
_refine_ls_shift/su_max 0.000
_refine_ls_shift/su_mean 0.000
_refine_ls_structure_factor_coef Fsqd
_refine_ls_weighting_details 'w=1/[\s^2^(Fo^2^)+(0.1783P)^2^+1.4832P] where P=(Fo^2^+2Fc^2^)/3'
_refine_ls_weighting_scheme calc
_refine_ls_wR_factor_gt 0.2776
_refine_ls_wR_factor_ref 0.3385
_reflns_Friedel_coverage 0.000
_reflns_number_gt 5636
_reflns_number_total 12198
_reflns_threshold_expression 'I > 2\s(I)'
_cod_data_source_file d3nj04809h2.cif
_cod_data_source_block kmv180-1
_cod_depositor_comments 'Adding full bibliography for 7062886--7062889.cif.'
_cod_database_code 7062888
_shelx_shelxl_version_number 2018/3
_shelx_space_group_comment
;
The symmetry employed for this shelxl refinement is uniquely defined
by the following loop, which should always be used as a source of
symmetry information in preference to the above space-group names.
They are only intended as comments.
;
_shelx_estimated_absorpt_t_max 0.958
_shelx_estimated_absorpt_t_min 0.854
_olex2_refinement_description
;
1. Shared sites
{H31D, H31A}
{H32D, H32A}
2. Others
 Fixed Sof: C29(0.5) C31B(0.5) H31A(0.5) H31B(0.5) C30B(0.5) H30A(0.5)
 H30B(0.5) C32B(0.5) H32A(0.5) H32B(0.5) C31A(0.5) H31C(0.5) H31D(0.5)
 C32A(0.5) H32C(0.5) H32D(0.5) C30A(0.5) H30C(0.5) H30D(0.5) C59(0.5) C63B(0.5)
 H63B(0.5) C67B(0.5) H67B(0.5) C60B(0.5) H60A(0.5) H60B(0.5) C61B(0.5)
 H61A(0.5) H61B(0.5) C62B(0.5) H62A(0.5) H62B(0.5) C61A(0.5) H61C(0.5)
 H61D(0.5) C62A(0.5) H62C(0.5) H62D(0.5) C60A(0.5) H60C(0.5) H60D(0.5)
 C67A(0.5) H67A(0.5) C65B(0.5) H65B(0.5) C63A(0.5) H63A(0.5) C65A(0.5)
 H65A(0.5) C68A(0.5) H68A(0.5) H68B(0.5) C64A(0.5) H64A(0.5) H64B(0.5)
 C64B(0.5) H64C(0.5) H64D(0.5) C68B(0.5) H68C(0.5) H68D(0.5) C66B(0.5)
 H66A(0.5) H66B(0.5) C66A(0.5) H66C(0.5) H66D(0.5) C33A(0.5) H33A(0.5)
 C35A(0.5) H35A(0.5) C37B(0.5) H37B(0.5) C37A(0.5) H37A(0.5) C35B(0.5)
 H35B(0.5) C33B(0.5) H33B(0.5) C34B(0.5) H34A(0.5) H34B(0.5) C38B(0.5)
 H38A(0.5) H38B(0.5) C38A(0.5) H38C(0.5) H38D(0.5) C34A(0.5) H34C(0.5)
 H34D(0.5) C36B(0.5) H36A(0.5) H36B(0.5) C36A(0.5) H36C(0.5) H36D(0.5)
 Fixed Uiso: H5A(0.048) H3(0.049) H26(0.05) H6A(0.156) H6B(0.156) H24(0.049)
 H17(0.045) H22A(0.047) H22B(0.047) H8A(0.046) H8B(0.046) H19(0.046) H12(0.056)
 H15A(0.052) H15B(0.052) H1A(0.048) H1B(0.048) H10(0.053) H42A(0.063)
 H42B(0.063) H40A(0.07) H40B(0.07) H74A(0.093) H74B(0.093) H74C(0.093)
 H57(0.095) H73(0.085) H75A(0.097) H75B(0.097) H75C(0.097) H44A(0.105)
 H44B(0.105) H43(0.081) H45(0.096) H41A(0.083) H41B(0.083) H53(0.095)
 H47(0.078) H52A(0.095) H52B(0.095) H54A(0.095) H54B(0.095) H58A(0.095)
 H58B(0.095) H50A(0.095) H50B(0.095) H51A(0.095) H51B(0.095) H48A(0.087)
 H48B(0.087) H46A(0.101) H46B(0.101) H70(0.11) H72A(0.196) H72B(0.196)
 H72C(0.196) H55(0.095) H56A(0.095) H56B(0.095) H31A(0.063) H31B(0.063)
 H71A(0.204) H71B(0.204) H71C(0.204) H30A(0.063) H30B(0.063) H32A(0.063)
 H32B(0.063) H31C(0.063) H31D(0.063) H32C(0.063) H32D(0.063) H30C(0.063)
 H30D(0.063) H63B(0.05) H67B(0.05) H60A(0.05) H60B(0.05) H61A(0.05) H61B(0.05)
 H62A(0.05) H62B(0.05) H61C(0.05) H61D(0.05) H62C(0.05) H62D(0.05) H60C(0.05)
 H60D(0.05) H67A(0.05) H65B(0.05) H63A(0.05) H65A(0.05) H68A(0.05) H68B(0.05)
 H64A(0.05) H64B(0.05) H64C(0.05) H64D(0.05) H68C(0.05) H68D(0.05) H66A(0.05)
 H66B(0.05) H66C(0.05) H66D(0.05) H33A(0.063) H35A(0.063) H37B(0.063)
 H37A(0.063) H35B(0.063) H33B(0.063) H34A(0.063) H34B(0.063) H38A(0.063)
 H38B(0.063) H38C(0.063) H38D(0.063) H34C(0.063) H34D(0.063) H36A(0.063)
 H36B(0.063) H36C(0.063) H36D(0.063) H7A(0.136) H7B(0.136)
 Fixed X: H5A(0.713885) H3(0.466406) H26(0.271158) H6A(0.798834) H6B(0.736803)
 H24(0.112266) H17(0.43412) H22A(0.219722) H22B(0.142143) H8A(0.778396)
 H8B(0.702665) H19(0.193002) H12(0.630235) H15A(0.520083) H15B(0.534746)
 H1A(0.38895) H1B(0.408032) H10(0.791221) H42A(0.670408) H42B(0.743576)
 H40A(0.792493) H40B(0.70072) H74A(0.435558) H74B(0.492134) H74C(0.539331)
 H57(0.13313) H73(0.530403) H75A(0.300633) H75B(0.326311) H75C(0.3635)
 H44A(0.968338) H44B(0.954415) H43(0.820147) H45(1.009971) H41A(0.888161)
 H41B(0.907147) H53(0.407885) H47(0.77096) H52A(0.151974) H52B(0.237427)
 H54A(0.308942) H54B(0.372316) H58A(0.292727) H58B(0.25555) H50A(0.42527)
 H50B(0.396571) H51A(0.30051) H51B(0.191483) H48A(0.825981) H48B(0.720853)
 H46A(0.903939) H46B(0.937831) H70(0.639837) H72A(0.68121) H72B(0.77166)
 H72C(0.785096) H55(0.210615) H56A(0.094943) H56B(0.131663) H31A(0.70193)
 H31B(0.758512) H71A(0.865187) H71B(0.911009) H71C(0.859337) H30A(0.671709)
 H30B(0.56012) H32A(0.473904) H32B(0.531669) H31C(0.591044) H31D(0.700908)
 H32C(0.502387) H32D(0.47247) H30C(0.75081) H30D(0.671554) H63B(0.103094)
 H67B(0.036269) H60A(0.210996) H60B(0.147474) H61A(-0.012315) H61B(0.010773)
 H62A(0.084571) H62B(0.169959) H61C(0.129047) H61D(0.037389) H62C(0.043333)
 H62D(-0.011103) H60C(0.222317) H60D(0.191937) H67A(-0.10576) H65B(-0.122951)
 H63A(0.132963) H65A(-0.012757) H68A(-0.02057) H68B(0.044312) H64A(0.124669)
 H64B(0.028545) H64C(-0.072223) H64D(-0.022927) H68C(0.02056) H68D(0.130562)
 H66A(-0.103062) H66B(-0.089919) H66C(-0.10292) H66D(-0.118315) H33A(0.765615)
 H35A(0.681375) H37B(0.506796) H37A(0.482411) H35B(0.792233) H33B(0.65305)
 H34A(0.760138) H34B(0.795142) H38A(0.580549) H38B(0.504823) H38C(0.595936)
 H38D(0.63055) H34C(0.76079) H34D(0.796815) H36A(0.666825) H36B(0.646567)
 H36C(0.525556) H36D(0.592636) H7A(0.486023) H7B(0.493403)
 Fixed Y: H5A(0.425831) H3(0.486255) H26(0.503319) H6A(0.454132) H6B(0.423157)
 H24(0.408883) H17(0.252633) H22A(0.458502) H22B(0.414988) H8A(0.470206)
 H8B(0.498193) H19(0.319208) H12(0.266915) H15A(0.37883) H15B(0.311238)
 H1A(0.566578) H1B(0.57387) H10(0.365939) H42A(0.193767) H42B(0.198947)
 H40A(0.288922) H40B(0.248511) H74A(0.147105) H74B(0.110212) H74C(0.166791)
 H57(0.158957) H73(0.243067) H75A(0.154671) H75B(0.184926) H75C(0.121786)
 H44A(0.179318) H44B(0.24705) H43(0.202114) H45(0.217399) H41A(0.262035)
 H41B(0.2978) H53(0.111371) H47(0.113358) H52A(0.236267) H52B(0.238115)
 H54A(0.055585) H54B(0.094111) H58A(0.14677) H58B(0.088015) H50A(0.185443)
 H50B(0.21172) H51A(0.181339) H51B(0.197479) H48A(0.115236) H48B(0.142311)
 H46A(0.158702) H46B(0.124591) H70(0.630349) H72A(0.728266) H72B(0.741012)
 H72C(0.735261) H55(0.089888) H56A(0.140646) H56B(0.084053) H31A(0.482658)
 H31B(0.433437) H71A(0.607802) H71B(0.663462) H71C(0.667572) H30A(0.3486)
 H30B(0.34135) H32A(0.417289) H32B(0.472193) H31C(0.489631) H31D(0.480908)
 H32C(0.360614) H32D(0.417969) H30C(0.391874) H30D(0.345173) H63B(0.453799)
 H67B(0.308414) H60A(0.445423) H60B(0.50166) H61A(0.44561) H61B(0.501709)
 H62A(0.356583) H62B(0.35775) H61C(0.520338) H61D(0.516298) H62C(0.368506)
 H62D(0.426895) H60C(0.429456) H60D(0.37038) H67A(0.370239) H65B(0.453418)
 H63A(0.371997) H65A(0.520056) H68A(0.345858) H68B(0.326087) H64A(0.472243)
 H64B(0.443534) H64C(0.456213) H64D(0.508361) H68C(0.365567) H68D(0.358269)
 H66A(0.364035) H66B(0.357232) H66C(0.472304) H66D(0.44521) H33A(0.314447)
 H35A(0.461262) H37B(0.408018) H37A(0.343081) H35B(0.429474) H33B(0.281497)
 H34A(0.330485) H34B(0.343808) H38A(0.315314) H38B(0.321676) H38C(0.284274)
 H38D(0.293647) H34C(0.37262) H34D(0.410647) H36A(0.394901) H36B(0.458385)
 H36C(0.429566) H36D(0.381775) H7A(0.667818) H7B(0.609758)
 Fixed Z: H5A(0.818558) H3(0.868685) H26(0.836267) H6A(0.52933) H6B(0.477301)
 H24(0.707197) H17(0.582769) H22A(0.580283) H22B(0.60153) H8A(0.727196)
 H8B(0.675611) H19(0.636599) H12(0.611414) H15A(0.520583) H15B(0.522097)
 H1A(0.809349) H1B(0.739007) H10(0.732349) H42A(0.683803) H42B(0.633013)
 H40A(0.795113) H40B(0.783399) H74A(0.19713) H74B(0.250796) H74C(0.226827)
 H57(0.729096) H73(0.287754) H75A(0.266369) H75B(0.331578) H75C(0.320634)
 H44A(0.814665) H44B(0.81469) H43(0.849238) H45(0.718349) H41A(0.651223)
 H41B(0.713502) H53(0.714406) H47(0.687926) H52A(0.662741) H52B(0.717246)
 H54A(0.651525) H54B(0.611618) H58A(0.769532) H58B(0.738666) H50A(0.642816)
 H50B(0.705845) H51A(0.550653) H51B(0.557535) H48A(0.793094) H48B(0.781929)
 H46A(0.650576) H46B(0.71253) H70(0.585752) H72A(0.579222) H72B(0.542955)
 H72C(0.616236) H55(0.56437) H56A(0.621098) H56B(0.656813) H31A(0.953337)
 H31B(0.922055) H71A(0.543488) H71B(0.576974) H71C(0.508262) H30A(0.877959)
 H30B(0.884482) H32A(0.937719) H32B(0.96439) H31C(0.96793) H31D(0.957786)
 H32C(0.903065) H32D(0.935432) H30C(0.905111) H30D(0.883552) H63B(0.981449)
 H67B(0.878837) H60A(0.905585) H60B(0.893452) H61A(0.767802) H61B(0.808254)
 H62A(0.792102) H62B(0.846488) H61C(0.866096) H61D(0.815681) H62C(0.784336)
 H62D(0.766663) H60C(0.896504) H60D(0.862867) H67A(0.831556) H65B(0.840118)
 H63A(0.962082) H65A(0.918599) H68A(0.929929) H68B(0.878271) H64A(0.966829)
 H64B(0.985104) H64C(0.948851) H64D(0.916357) H68C(0.971475) H68D(0.960025)
 H66A(0.893429) H66B(0.821934) H66C(0.837194) H66D(0.902189) H33A(0.977237)
 H35A(1.063584) H37B(1.047814) H37A(1.008942) H35B(1.032237) H33B(0.959902)
 H34A(1.039692) H34B(0.973962) H38A(1.047693) H38B(0.987908) H38C(0.964243)
 H38D(1.036008) H34C(1.065544) H34D(1.01204) H36A(1.088596) H36B(1.064389)
 H36C(1.051619) H36D(1.086022) H7A(0.649962) H7B(0.656872)
;
_smtbx_masks_void_probe_radius 1.2
_smtbx_masks_void_truncation_radius 1.2
_olex2_submission_special_instructions 'No special instructions were received'

loop_
_space_group_symop_operation_xyz
'x, y, z'
'-x, y+1/2, -z+1/2'
'-x, -y, -z'
'x, -y-1/2, z-1/2'

loop_
_atom_site_label
_atom_site_type_symbol
_atom_site_fract_x
_atom_site_fract_y
_atom_site_fract_z
_atom_site_U_iso_or_equiv
_atom_site_adp_type
_atom_site_occupancy
_atom_site_site_symmetry_order
_atom_site_calc_flag
_atom_site_refinement_flags_posn
_atom_site_refinement_flags_adp
_atom_site_refinement_flags_occupancy
_atom_site_disorder_assembly
_atom_site_disorder_group
Mn1 Mn 0.46610(10) 0.48593(5) 0.62225(5) 0.0436(4) Uani 1 1 d . . . . .
Mn2 Mn 0.61461(10) 0.50651(6) 0.52166(6) 0.0509(4) Uani 1 1 d . . . . .
O1 O 0.5378(4) 0.5313(2) 0.6837(2) 0.0446(14) Uani 1 1 d . . . . .
O3 O 0.3934(4) 0.4382(2) 0.5610(2) 0.0451(14) Uani 1 1 d . . . . .
O4 O 0.3503(4) 0.5117(2) 0.6484(2) 0.0448(13) Uani 1 1 d . . . . .
O2 O 0.5837(4) 0.4518(2) 0.5984(2) 0.0451(14) Uani 1 1 d . . . . .
O5 O 0.4803(5) 0.5381(3) 0.5478(3) 0.0502(15) Uani 1 1 d D . . . .
N73 N 0.4358(5) 0.1820(3) 0.2807(3) 0.0508(18) Uani 1 1 d . . . . .
O70 O 0.7130(8) 0.5689(4) 0.5664(4) 0.104(3) Uani 1 1 d . . . . .
C5 C 0.6568(6) 0.4472(3) 0.8095(4) 0.0398(18) Uani 1 1 d . . . . .
H5A H 0.713885 0.425831 0.818558 0.048 Uiso 1 1 calc R U . . .
C6 C 0.6416(6) 0.4740(3) 0.7534(4) 0.0398(19) Uani 1 1 d . . . . .
O73 O 0.4379(7) 0.2608(3) 0.3421(4) 0.089(3) Uani 1 1 d . . . . .
C4 C 0.5916(6) 0.4497(3) 0.8543(3) 0.0374(18) Uani 1 1 d . . . . .
C3 C 0.5113(6) 0.4828(3) 0.8395(4) 0.0409(18) Uani 1 1 d . . . . .
H3 H 0.466406 0.486255 0.868685 0.049 Uiso 1 1 calc R U . . .
C2 C 0.4931(6) 0.5111(3) 0.7842(4) 0.0401(18) Uani 1 1 d . . . . .
C18 C 0.3107(6) 0.2764(3) 0.6144(3) 0.0395(18) Uani 1 1 d . . . . .
C14 C 0.6269(6) 0.4046(3) 0.6238(3) 0.0403(19) Uani 1 1 d . . . . .
C11 C 0.7207(6) 0.3070(3) 0.6778(4) 0.043(2) Uani 1 1 d . . . . .
C26 C 0.2579(6) 0.4907(3) 0.7950(4) 0.0415(18) Uani 1 1 d . . . . .
H26 H 0.271158 0.503319 0.836267 0.050 Uiso 1 1 calc R U . . .
O6 O 0.7337(6) 0.4539(4) 0.5075(4) 0.104(3) Uani 1 1 d . . . . .
H6A H 0.798834 0.454132 0.529330 0.156 Uiso 1 1 d R U . . .
H6B H 0.736803 0.423157 0.477301 0.156 Uiso 1 1 d R U . . .
C24 C 0.1635(6) 0.4343(3) 0.7188(4) 0.0409(19) Uani 1 1 d . . . . .
H24 H 0.112266 0.408883 0.707197 0.049 Uiso 1 1 calc R U . . .
C28 C 0.2983(6) 0.4903(3) 0.6920(4) 0.0430(19) Uani 1 1 d . . . . .
C17 C 0.3949(6) 0.2847(3) 0.5886(3) 0.0377(18) Uani 1 1 d . . . . .
H17 H 0.434120 0.252633 0.582769 0.045 Uiso 1 1 calc R U . . .
C13 C 0.6022(6) 0.3512(3) 0.6010(3) 0.0408(19) Uani 1 1 d . . . . .
C7 C 0.5567(6) 0.5057(3) 0.7398(4) 0.0414(19) Uani 1 1 d . . . . .
C25 C 0.1786(6) 0.4540(3) 0.7792(4) 0.0391(18) Uani 1 1 d . . . . .
C23 C 0.2245(6) 0.4520(3) 0.6744(3) 0.0373(18) Uani 1 1 d . . . . .
C22 C 0.2091(6) 0.4282(3) 0.6102(3) 0.0389(18) Uani 1 1 d . . . . .
H22A H 0.219722 0.458502 0.580283 0.047 Uiso 1 1 calc R U . . .
H22B H 0.142143 0.414988 0.601530 0.047 Uiso 1 1 calc R U . . .
C8 C 0.7122(6) 0.4676(3) 0.7067(3) 0.0384(18) Uani 1 1 d . . . . .
H8A H 0.778396 0.470206 0.727196 0.046 Uiso 1 1 calc R U . . .
H8B H 0.702665 0.498193 0.675611 0.046 Uiso 1 1 calc R U . . .
C27 C 0.3158(6) 0.5083(3) 0.7521(3) 0.0393(18) Uani 1 1 d . . . . .
C19 C 0.2521(6) 0.3240(3) 0.6199(3) 0.0385(18) Uani 1 1 d . . . . .
H19 H 0.193002 0.319208 0.636599 0.046 Uiso 1 1 calc R U . . .
C12 C 0.6481(6) 0.3034(3) 0.6275(4) 0.047(2) Uani 1 1 d . . . . .
H12 H 0.630235 0.266915 0.611414 0.056 Uiso 1 1 calc R U . . .
C15 C 0.5214(6) 0.3447(3) 0.5472(4) 0.0431(19) Uani 1 1 d . . . . .
H15A H 0.520083 0.378830 0.520583 0.052 Uiso 1 1 calc R U . . .
H15B H 0.534746 0.311238 0.522097 0.052 Uiso 1 1 calc R U . . .
C1 C 0.4006(6) 0.5456(3) 0.7717(4) 0.0397(19) Uani 1 1 d . . . . .
H1A H 0.388950 0.566578 0.809349 0.048 Uiso 1 1 calc R U . . .
H1B H 0.408032 0.573870 0.739007 0.048 Uiso 1 1 calc R U . . .
C9 C 0.6958(6) 0.4094(3) 0.6760(4) 0.044(2) Uani 1 1 d . . . . .
C16 C 0.4243(6) 0.3375(3) 0.5709(3) 0.0420(19) Uani 1 1 d . . . . .
C39 C 0.7733(6) 0.2570(3) 0.7049(4) 0.0438(19) Uani 1 1 d . . . . .
C21 C 0.3667(6) 0.3852(3) 0.5779(4) 0.043(2) Uani 1 1 d . . . . .
C20 C 0.2780(6) 0.3776(3) 0.6018(3) 0.0385(18) Uani 1 1 d . . . . .
C29 C 0.6131(9) 0.4191(5) 0.9154(7) 0.0524(11) Uani 0.5 1 d D . P . .
C49 C 0.2825(6) 0.2162(3) 0.6340(4) 0.044(2) Uani 1 1 d . . . . .
C10 C 0.7419(6) 0.3615(3) 0.6994(4) 0.044(2) Uani 1 1 d . . . . .
H10 H 0.791221 0.365939 0.732349 0.053 Uiso 1 1 calc R U . . .
C42 C 0.7386(7) 0.1990(4) 0.6778(4) 0.052(2) Uani 1 1 d . . . . .
H42A H 0.670408 0.193767 0.683803 0.063 Uiso 1 1 calc R U . . .
H42B H 0.743576 0.198947 0.633013 0.063 Uiso 1 1 calc R U . . .
C40 C 0.7682(7) 0.2530(4) 0.7755(4) 0.058(2) Uani 1 1 d . . . . .
H40A H 0.792493 0.288922 0.795113 0.070 Uiso 1 1 calc R U . . .
H40B H 0.700720 0.248511 0.783399 0.070 Uiso 1 1 calc R U . . .
C74 C 0.4792(8) 0.1488(4) 0.2352(4) 0.062(3) Uani 1 1 d . . . . .
H74A H 0.435558 0.147105 0.197130 0.093 Uiso 1 1 calc R U . . .
H74B H 0.492134 0.110212 0.250796 0.093 Uiso 1 1 calc R U . . .
H74C H 0.539331 0.166791 0.226827 0.093 Uiso 1 1 calc R U . . .
C57 C 0.1839(9) 0.1573(4) 0.7005(6) 0.0790(11) Uani 1 1 d . . . . .
H57 H 0.133130 0.158957 0.729096 0.095 Uiso 1 1 calc R U . . .
C73 C 0.4731(8) 0.2303(5) 0.3026(5) 0.070(3) Uani 1 1 d . . . . .
H73 H 0.530403 0.243067 0.287754 0.085 Uiso 1 1 calc R U . . .
C75 C 0.3496(7) 0.1590(4) 0.3015(5) 0.065(3) Uani 1 1 d . . . . .
H75A H 0.300633 0.154671 0.266369 0.097 Uiso 1 1 calc R U . . .
H75B H 0.326311 0.184926 0.331578 0.097 Uiso 1 1 calc R U . . .
H75C H 0.363500 0.121786 0.320634 0.097 Uiso 1 1 calc R U . . .
C44 C 0.9302(9) 0.2111(4) 0.7951(6) 0.088(4) Uani 1 1 d . . . . .
H44A H 0.968338 0.179318 0.814665 0.105 Uiso 1 1 calc R U . . .
H44B H 0.954415 0.247050 0.814690 0.105 Uiso 1 1 calc R U . . .
C43 C 0.8265(8) 0.2034(4) 0.8042(5) 0.068(3) Uani 1 1 d . . . . .
H43 H 0.820147 0.202114 0.849238 0.081 Uiso 1 1 calc R U . . .
C45 C 0.9413(8) 0.2129(4) 0.7253(7) 0.080(4) Uani 1 1 d . . . . .
H45 H 1.009971 0.217399 0.718349 0.096 Uiso 1 1 calc R U . . .
C41 C 0.8817(7) 0.2614(4) 0.6958(6) 0.069(3) Uani 1 1 d . . . . .
H41A H 0.888161 0.262035 0.651223 0.083 Uiso 1 1 calc R U . . .
H41B H 0.907147 0.297800 0.713502 0.083 Uiso 1 1 calc R U . . .
C53 C 0.3497(9) 0.1288(5) 0.6915(6) 0.0790(11) Uani 1 1 d . . . . .
H53 H 0.407885 0.111371 0.714406 0.095 Uiso 1 1 calc R U . . .
C47 C 0.7959(8) 0.1498(4) 0.7071(5) 0.065(3) Uani 1 1 d . . . . .
H47 H 0.770960 0.113358 0.687926 0.078 Uiso 1 1 calc R U . . .
C52 C 0.2106(9) 0.2164(4) 0.6806(6) 0.0790(11) Uani 1 1 d . . . . .
H52A H 0.151974 0.236267 0.662741 0.095 Uiso 1 1 calc R U . . .
H52B H 0.237427 0.238115 0.717246 0.095 Uiso 1 1 calc R U . . .
N70 N 0.7657(9) 0.6614(5) 0.5726(6) 0.102(4) Uani 1 1 d . . . . .
C54 C 0.3196(9) 0.0951(5) 0.6381(5) 0.0790(11) Uani 1 1 d . . . . .
H54A H 0.308942 0.055585 0.651525 0.095 Uiso 1 1 calc R U . . .
H54B H 0.372316 0.094111 0.611618 0.095 Uiso 1 1 calc R U . . .
C58 C 0.2715(9) 0.1280(5) 0.7299(6) 0.0790(11) Uani 1 1 d . . . . .
H58A H 0.292727 0.146770 0.769532 0.095 Uiso 1 1 calc R U . . .
H58B H 0.255550 0.088015 0.738666 0.095 Uiso 1 1 calc R U . . .
C50 C 0.3736(9) 0.1879(4) 0.6699(6) 0.0790(11) Uani 1 1 d . . . . .
H50A H 0.425270 0.185443 0.642816 0.095 Uiso 1 1 calc R U . . .
H50B H 0.396571 0.211720 0.705845 0.095 Uiso 1 1 calc R U . . .
C51 C 0.2507(9) 0.1811(4) 0.5792(6) 0.0790(11) Uani 1 1 d . . . . .
H51A H 0.300510 0.181339 0.550653 0.095 Uiso 1 1 calc R U . . .
H51B H 0.191483 0.197479 0.557535 0.095 Uiso 1 1 calc R U . . .
C48 C 0.7884(9) 0.1477(4) 0.7745(5) 0.072(3) Uani 1 1 d . . . . .
H48A H 0.825981 0.115236 0.793094 0.087 Uiso 1 1 calc R U . . .
H48B H 0.720853 0.142311 0.781929 0.087 Uiso 1 1 calc R U . . .
C46 C 0.8997(9) 0.1574(5) 0.6954(6) 0.084(4) Uani 1 1 d . . . . .
H46A H 0.903939 0.158702 0.650576 0.101 Uiso 1 1 calc R U . . .
H46B H 0.937831 0.124591 0.712530 0.101 Uiso 1 1 calc R U . . .
C70 C 0.7011(11) 0.6194(6) 0.5755(6) 0.092(4) Uani 1 1 d . . . . .
H70 H 0.639837 0.630349 0.585752 0.110 Uiso 1 1 calc R U . . .
C72 C 0.7497(12) 0.7212(5) 0.5782(9) 0.131(6) Uani 1 1 d . . . . .
H72A H 0.681210 0.728266 0.579222 0.196 Uiso 1 1 calc R U . . .
H72B H 0.771660 0.741012 0.542955 0.196 Uiso 1 1 calc R U . . .
H72C H 0.785096 0.735261 0.616236 0.196 Uiso 1 1 calc R U . . .
C55 C 0.2304(9) 0.1153(5) 0.6001(6) 0.0790(11) Uani 1 1 d . . . . .
H55 H 0.210615 0.089888 0.564370 0.095 Uiso 1 1 calc R U . . .
C56 C 0.1514(9) 0.1222(5) 0.6438(5) 0.0790(11) Uani 1 1 d . . . . .
H56A H 0.094943 0.140646 0.621098 0.095 Uiso 1 1 calc R U . . .
H56B H 0.131663 0.084053 0.656813 0.095 Uiso 1 1 calc R U . . .
C31B C 0.7065(12) 0.4410(7) 0.9480(7) 0.0524(11) Uani 0.5 1 d D . P A 2
H31A H 0.701930 0.482658 0.953337 0.063 Uiso 0.5 1 calc R U P A 2
H31B H 0.758512 0.433437 0.922055 0.063 Uiso 0.5 1 calc R U P A 2
C71 C 0.8582(13) 0.6490(7) 0.5483(9) 0.136(6) Uani 1 1 d . . . . .
H71A H 0.865187 0.607802 0.543488 0.204 Uiso 1 1 calc R U . . .
H71B H 0.911009 0.663462 0.576974 0.204 Uiso 1 1 calc R U . . .
H71C H 0.859337 0.667572 0.508262 0.204 Uiso 1 1 calc R U . . .
C30B C 0.6214(15) 0.3559(6) 0.9052(7) 0.0524(11) Uani 0.5 1 d D . P A 2
H30A H 0.671709 0.348600 0.877959 0.063 Uiso 0.5 1 calc R U P A 2
H30B H 0.560120 0.341350 0.884482 0.063 Uiso 0.5 1 calc R U P A 2
C32B C 0.5364(12) 0.4307(7) 0.9577(6) 0.0524(11) Uani 0.5 1 d D . P A 2
H32A H 0.473904 0.417289 0.937719 0.063 Uiso 0.5 1 calc R U P A 2
H32B H 0.531669 0.472193 0.964390 0.063 Uiso 0.5 1 calc R U P A 2
C31A C 0.6422(15) 0.4608(6) 0.9668(6) 0.0524(11) Uani 0.5 1 d D . P A 1
H31C H 0.591044 0.489631 0.967930 0.063 Uiso 0.5 1 calc R U P A 1
H31D H 0.700908 0.480908 0.957786 0.063 Uiso 0.5 1 calc R U P A 1
C32A C 0.5243(12) 0.3896(7) 0.9343(7) 0.0524(11) Uani 0.5 1 d D . P A 1
H32C H 0.502387 0.360614 0.903065 0.063 Uiso 0.5 1 calc R U P A 1
H32D H 0.472470 0.417969 0.935432 0.063 Uiso 0.5 1 calc R U P A 1
C30A C 0.6913(13) 0.3737(7) 0.9157(7) 0.0524(11) Uani 0.5 1 d D . P A 1
H30C H 0.750810 0.391874 0.905111 0.063 Uiso 0.5 1 calc R U P A 1
H30D H 0.671554 0.345173 0.883552 0.063 Uiso 0.5 1 calc R U P A 1
C59 C 0.1114(9) 0.4384(4) 0.8274(6) 0.0415(9) Uani 0.5 1 d D . P . .
C63B C 0.0788(15) 0.4390(8) 0.9398(8) 0.0415(9) Uani 0.5 1 d D . P B 2
H63B H 0.103094 0.453799 0.981449 0.050 Uiso 0.5 1 calc R U P B 2
C67B C 0.0372(13) 0.3509(7) 0.8780(7) 0.0415(9) Uani 0.5 1 d D . P B 2
H67B H 0.036269 0.308414 0.878837 0.050 Uiso 0.5 1 calc R U P B 2
C60B C 0.1454(11) 0.4596(7) 0.8932(6) 0.0415(9) Uani 0.5 1 d D . P B 2
H60A H 0.210996 0.445423 0.905585 0.050 Uiso 0.5 1 calc R U P B 2
H60B H 0.147474 0.501660 0.893452 0.050 Uiso 0.5 1 calc R U P B 2
C61B C 0.0106(9) 0.4596(6) 0.8095(7) 0.0415(9) Uani 0.5 1 d D . P B 2
H61A H -0.012315 0.445610 0.767802 0.050 Uiso 0.5 1 calc R U P B 2
H61B H 0.010773 0.501709 0.808254 0.050 Uiso 0.5 1 calc R U P B 2
C62B C 0.1051(12) 0.3726(5) 0.8333(7) 0.0415(9) Uani 0.5 1 d D . P B 2
H62A H 0.084571 0.356583 0.792102 0.050 Uiso 0.5 1 calc R U P B 2
H62B H 0.169959 0.357750 0.846488 0.050 Uiso 0.5 1 calc R U P B 2
C61A C 0.0745(11) 0.4960(6) 0.8501(7) 0.0415(9) Uani 0.5 1 d D . P B 1
H61C H 0.129047 0.520338 0.866096 0.050 Uiso 0.5 1 calc R U P B 1
H61D H 0.037389 0.516298 0.815681 0.050 Uiso 0.5 1 calc R U P B 1
C62A C 0.0226(10) 0.4050(7) 0.8011(6) 0.0415(9) Uani 0.5 1 d D . P B 1
H62C H 0.043333 0.368506 0.784336 0.050 Uiso 0.5 1 calc R U P B 1
H62D H -0.011103 0.426895 0.766663 0.050 Uiso 0.5 1 calc R U P B 1
C60A C 0.1674(10) 0.4064(6) 0.8785(6) 0.0415(9) Uani 0.5 1 d D . P B 1
H60C H 0.222317 0.429456 0.896504 0.050 Uiso 0.5 1 calc R U P B 1
H60D H 0.191937 0.370380 0.862867 0.050 Uiso 0.5 1 calc R U P B 1
C67A C -0.0483(13) 0.3924(7) 0.8487(8) 0.0415(9) Uani 0.5 1 d D . P B 1
H67A H -0.105760 0.370239 0.831556 0.050 Uiso 0.5 1 calc R U P B 1
C65B C -0.0573(13) 0.4394(7) 0.8548(7) 0.0415(9) Uani 0.5 1 d D . P B 2
H65B H -0.122951 0.453418 0.840118 0.050 Uiso 0.5 1 calc R U P B 2
C63A C 0.0985(12) 0.3941(7) 0.9274(7) 0.0415(9) Uani 0.5 1 d D . P B 1
H63A H 0.132963 0.371997 0.962082 0.050 Uiso 0.5 1 calc R U P B 1
C65A C 0.0103(12) 0.4837(7) 0.9015(7) 0.0415(9) Uani 0.5 1 d D . P B 1
H65A H -0.012757 0.520056 0.918599 0.050 Uiso 0.5 1 calc R U P B 1
C68A C 0.0180(14) 0.3598(7) 0.8978(8) 0.0415(9) Uani 0.5 1 d . . P B 1
H68A H -0.020570 0.345858 0.929929 0.050 Uiso 0.5 1 calc R U P B 1
H68B H 0.044312 0.326087 0.878271 0.050 Uiso 0.5 1 calc R U P B 1
C64A C 0.0675(16) 0.4501(8) 0.9508(9) 0.0415(9) Uani 0.5 1 d . . P B 1
H64A H 0.124669 0.472243 0.966829 0.050 Uiso 0.5 1 calc R U P B 1
H64B H 0.028545 0.443534 0.985104 0.050 Uiso 0.5 1 calc R U P B 1
C64B C -0.0266(12) 0.4664(7) 0.9192(7) 0.0415(9) Uani 0.5 1 d . . P B 2
H64C H -0.072223 0.456213 0.948851 0.050 Uiso 0.5 1 calc R U P B 2
H64D H -0.022927 0.508361 0.916357 0.050 Uiso 0.5 1 calc R U P B 2
C68B C 0.0687(13) 0.3753(7) 0.9434(8) 0.0415(9) Uani 0.5 1 d . . P B 2
H68C H 0.020560 0.365567 0.971475 0.050 Uiso 0.5 1 calc R U P B 2
H68D H 0.130562 0.358269 0.960025 0.050 Uiso 0.5 1 calc R U P B 2
C66B C -0.0618(13) 0.3742(7) 0.8612(8) 0.0415(9) Uani 0.5 1 d . . P B 2
H66A H -0.103062 0.364035 0.893429 0.050 Uiso 0.5 1 calc R U P B 2
H66B H -0.089919 0.357232 0.821934 0.050 Uiso 0.5 1 calc R U P B 2
C66A C -0.0714(14) 0.4500(7) 0.8720(8) 0.0415(9) Uani 0.5 1 d . . P B 1
H66C H -0.102920 0.472304 0.837194 0.050 Uiso 0.5 1 calc R U P B 1
H66D H -0.118315 0.445210 0.902189 0.050 Uiso 0.5 1 calc R U P B 1
C33A C 0.7127(14) 0.3427(7) 0.9785(7) 0.0524(11) Uani 0.5 1 d D . P A 1
H33A H 0.765615 0.314447 0.977237 0.063 Uiso 0.5 1 calc R U P A 1
C35A C 0.6610(13) 0.4323(7) 1.0314(7) 0.0524(11) Uani 0.5 1 d D . P A 1
H35A H 0.681375 0.461262 1.063584 0.063 Uiso 0.5 1 calc R U P A 1
C37B C 0.5585(13) 0.4004(8) 1.0210(7) 0.0524(11) Uani 0.5 1 d D . P A 2
H37B H 0.506796 0.408018 1.047814 0.063 Uiso 0.5 1 calc R U P A 2
C37A C 0.5434(15) 0.3605(8) 0.9983(7) 0.0524(11) Uani 0.5 1 d D . P A 1
H37A H 0.482411 0.343081 1.008942 0.063 Uiso 0.5 1 calc R U P A 1
C35B C 0.7317(13) 0.4131(7) 1.0111(7) 0.0524(11) Uani 0.5 1 d D . P A 2
H35B H 0.792233 0.429474 1.032237 0.063 Uiso 0.5 1 calc R U P A 2
C33B C 0.6463(14) 0.3233(7) 0.9669(7) 0.0524(11) Uani 0.5 1 d D . P A 2
H33B H 0.653050 0.281497 0.959902 0.063 Uiso 0.5 1 calc R U P A 2
C34B C 0.7428(14) 0.3500(7) 1.0000(9) 0.0524(11) Uani 0.5 1 d D . P A 2
H34A H 0.760138 0.330485 1.039692 0.063 Uiso 0.5 1 calc R U P A 2
H34B H 0.795142 0.343808 0.973962 0.063 Uiso 0.5 1 calc R U P A 2
C38B C 0.5666(16) 0.3358(8) 1.0082(8) 0.0524(11) Uani 0.5 1 d . . P A 2
H38A H 0.580549 0.315314 1.047693 0.063 Uiso 0.5 1 calc R U P A 2
H38B H 0.504823 0.321676 0.987908 0.063 Uiso 0.5 1 calc R U P A 2
C38A C 0.6185(14) 0.3129(8) 0.9957(9) 0.0524(11) Uani 0.5 1 d D . P A 1
H38C H 0.595936 0.284274 0.964243 0.063 Uiso 0.5 1 calc R U P A 1
H38D H 0.630550 0.293647 1.036008 0.063 Uiso 0.5 1 calc R U P A 1
C34A C 0.7410(13) 0.3900(7) 1.0249(7) 0.0524(11) Uani 0.5 1 d D . P A 1
H34C H 0.760790 0.372620 1.065544 0.063 Uiso 0.5 1 calc R U P A 1
H34D H 0.796815 0.410647 1.012040 0.063 Uiso 0.5 1 calc R U P A 1
C36B C 0.6512(12) 0.4183(8) 1.0512(8) 0.0524(11) Uani 0.5 1 d D . P A 2
H36A H 0.666825 0.394901 1.088596 0.063 Uiso 0.5 1 calc R U P A 2
H36B H 0.646567 0.458385 1.064389 0.063 Uiso 0.5 1 calc R U P A 2
C36A C 0.5772(14) 0.4020(8) 1.0465(8) 0.0524(11) Uani 0.5 1 d D . P A 1
H36C H 0.525556 0.429566 1.051619 0.063 Uiso 0.5 1 calc R U P A 1
H36D H 0.592636 0.381775 1.086022 0.063 Uiso 0.5 1 calc R U P A 1
O7 O 0.4833(8) 0.6362(3) 0.6291(3) 0.091(3) Uani 1 1 d G . . . .
H7A H 0.486023 0.667818 0.649962 0.136 Uiso 1 1 d G U . . .
H7B H 0.493403 0.609758 0.656872 0.136 Uiso 1 1 d G U . . .
H5 H 0.493(10) 0.5735(19) 0.556(6) 0.13(6) Uiso 1 1 d D . . . .

loop_
_atom_site_aniso_label
_atom_site_aniso_U_11
_atom_site_aniso_U_22
_atom_site_aniso_U_33
_atom_site_aniso_U_23
_atom_site_aniso_U_13
_atom_site_aniso_U_12
Mn1 0.0569(8) 0.0361(7) 0.0381(7) 0.0043(5) 0.0074(6) -0.0043(6)
Mn2 0.0537(9) 0.0547(8) 0.0445(7) 0.0143(6) 0.0065(6) -0.0060(7)
O1 0.060(4) 0.037(3) 0.038(3) 0.003(2) 0.012(3) -0.008(3)
O3 0.055(4) 0.032(3) 0.049(3) 0.005(2) 0.011(3) -0.006(3)
O4 0.054(4) 0.035(3) 0.045(3) 0.004(2) 0.007(3) -0.003(3)
O2 0.057(4) 0.040(3) 0.039(3) 0.006(2) 0.009(3) -0.002(3)
O5 0.064(4) 0.040(3) 0.048(3) 0.006(3) 0.012(3) -0.004(3)
N73 0.051(5) 0.039(4) 0.064(5) 0.004(3) 0.016(4) -0.003(3)
O70 0.165(10) 0.060(5) 0.081(6) 0.018(4) -0.011(5) -0.017(6)
C5 0.038(5) 0.037(4) 0.046(5) 0.003(4) 0.012(4) -0.002(3)
C6 0.046(5) 0.037(4) 0.038(4) 0.000(3) 0.012(4) -0.007(4)
O73 0.133(8) 0.045(4) 0.088(6) -0.010(4) 0.017(5) -0.005(4)
C4 0.046(5) 0.027(4) 0.041(4) -0.005(3) 0.010(4) -0.011(3)
C3 0.041(5) 0.039(4) 0.043(5) -0.006(4) 0.010(4) -0.007(4)
C2 0.045(5) 0.028(4) 0.047(5) -0.003(3) 0.005(4) -0.008(3)
C18 0.047(5) 0.033(4) 0.038(4) 0.003(3) 0.004(4) -0.004(4)
C14 0.046(5) 0.045(5) 0.031(4) 0.004(4) 0.010(4) -0.006(4)
C11 0.051(5) 0.040(4) 0.038(5) 0.004(4) 0.001(4) -0.010(4)
C26 0.047(5) 0.034(4) 0.043(4) -0.005(4) 0.003(4) -0.009(4)
O6 0.079(6) 0.140(8) 0.099(7) 0.063(6) 0.033(5) 0.025(6)
C24 0.043(5) 0.031(4) 0.047(5) 0.003(3) 0.002(4) 0.002(3)
C28 0.051(5) 0.028(4) 0.051(5) 0.008(4) 0.009(4) 0.003(4)
C17 0.039(5) 0.037(4) 0.038(4) -0.001(3) 0.009(3) 0.002(3)
C13 0.047(5) 0.045(5) 0.033(4) 0.005(4) 0.014(4) 0.000(4)
C7 0.050(5) 0.031(4) 0.045(5) -0.002(3) 0.011(4) -0.011(4)
C25 0.049(5) 0.026(4) 0.042(5) -0.006(3) 0.003(4) 0.005(3)
C23 0.039(5) 0.040(4) 0.032(4) 0.006(3) 0.000(3) 0.003(3)
C22 0.045(5) 0.031(4) 0.041(4) 0.000(3) 0.008(4) -0.005(3)
C8 0.037(5) 0.040(4) 0.040(4) 0.003(3) 0.013(3) -0.002(3)
C27 0.040(5) 0.037(4) 0.041(4) -0.002(3) 0.001(3) 0.004(4)
C19 0.045(5) 0.029(4) 0.041(4) 0.002(3) 0.002(4) -0.003(3)
C12 0.049(5) 0.037(4) 0.057(5) -0.006(4) 0.018(4) -0.010(4)
C15 0.052(5) 0.041(4) 0.038(4) 0.002(4) 0.011(4) -0.005(4)
C1 0.051(5) 0.025(4) 0.045(5) 0.001(3) 0.014(4) 0.002(3)
C9 0.056(6) 0.034(4) 0.046(5) 0.000(4) 0.021(4) 0.000(4)
C16 0.059(6) 0.037(4) 0.030(4) 0.001(3) 0.003(4) -0.005(4)
C39 0.045(5) 0.040(4) 0.045(5) -0.002(4) -0.002(4) 0.001(4)
C21 0.051(5) 0.039(4) 0.038(5) 0.004(3) 0.002(4) -0.008(4)
C20 0.047(5) 0.031(4) 0.037(4) -0.006(3) 0.003(4) -0.006(3)
C29 0.073(3) 0.047(3) 0.037(3) 0.014(2) 0.003(2) -0.004(2)
C49 0.058(6) 0.025(4) 0.050(5) 0.001(3) 0.013(4) 0.001(4)
C10 0.050(5) 0.040(5) 0.043(5) 0.002(4) 0.011(4) -0.005(4)
C42 0.048(6) 0.043(5) 0.065(6) 0.004(4) 0.000(4) 0.000(4)
C40 0.059(6) 0.045(5) 0.070(6) 0.003(4) 0.000(5) -0.003(4)
C74 0.072(7) 0.057(6) 0.058(6) 0.011(5) 0.020(5) 0.012(5)
C57 0.088(3) 0.055(2) 0.096(3) 0.0196(19) 0.020(2) -0.0042(19)
C73 0.066(7) 0.063(7) 0.082(8) -0.009(6) 0.006(6) -0.018(6)
C75 0.059(6) 0.056(6) 0.082(7) 0.000(5) 0.019(5) -0.011(5)
C44 0.088(9) 0.039(5) 0.122(11) 0.006(6) -0.050(8) -0.006(5)
C43 0.081(8) 0.043(5) 0.076(7) 0.004(5) -0.005(6) 0.002(5)
C45 0.039(6) 0.054(6) 0.146(12) 0.004(7) 0.005(6) -0.001(5)
C41 0.051(6) 0.053(6) 0.104(8) -0.006(6) 0.017(6) -0.003(5)
C53 0.088(3) 0.055(2) 0.096(3) 0.0196(19) 0.020(2) -0.0042(19)
C47 0.071(7) 0.033(5) 0.089(8) -0.002(5) -0.009(6) 0.001(4)
C52 0.088(3) 0.055(2) 0.096(3) 0.0196(19) 0.020(2) -0.0042(19)
N70 0.092(9) 0.080(7) 0.131(10) 0.013(6) -0.004(7) -0.023(6)
C54 0.088(3) 0.055(2) 0.096(3) 0.0196(19) 0.020(2) -0.0042(19)
C58 0.088(3) 0.055(2) 0.096(3) 0.0196(19) 0.020(2) -0.0042(19)
C50 0.088(3) 0.055(2) 0.096(3) 0.0196(19) 0.020(2) -0.0042(19)
C51 0.088(3) 0.055(2) 0.096(3) 0.0196(19) 0.020(2) -0.0042(19)
C48 0.085(8) 0.045(5) 0.084(8) 0.007(5) -0.007(6) 0.002(5)
C46 0.077(8) 0.056(6) 0.118(10) -0.002(6) 0.008(7) 0.019(6)
C70 0.095(10) 0.099(10) 0.079(9) -0.001(7) 0.000(7) -0.012(8)
C72 0.129(13) 0.051(7) 0.221(19) -0.032(9) 0.058(13) -0.020(8)
C55 0.088(3) 0.055(2) 0.096(3) 0.0196(19) 0.020(2) -0.0042(19)
C56 0.088(3) 0.055(2) 0.096(3) 0.0196(19) 0.020(2) -0.0042(19)
C31B 0.073(3) 0.047(3) 0.037(3) 0.014(2) 0.003(2) -0.004(2)
C71 0.124(15) 0.127(14) 0.157(16) 0.009(12) 0.018(12) -0.012(12)
C30B 0.073(3) 0.047(3) 0.037(3) 0.014(2) 0.003(2) -0.004(2)
C32B 0.073(3) 0.047(3) 0.037(3) 0.014(2) 0.003(2) -0.004(2)
C31A 0.073(3) 0.047(3) 0.037(3) 0.014(2) 0.003(2) -0.004(2)
C32A 0.073(3) 0.047(3) 0.037(3) 0.014(2) 0.003(2) -0.004(2)
C30A 0.073(3) 0.047(3) 0.037(3) 0.014(2) 0.003(2) -0.004(2)
C59 0.048(2) 0.038(2) 0.040(2) -0.0074(17) 0.0127(17) -0.0014(17)
C63B 0.048(2) 0.038(2) 0.040(2) -0.0074(17) 0.0127(17) -0.0014(17)
C67B 0.048(2) 0.038(2) 0.040(2) -0.0074(17) 0.0127(17) -0.0014(17)
C60B 0.048(2) 0.038(2) 0.040(2) -0.0074(17) 0.0127(17) -0.0014(17)
C61B 0.048(2) 0.038(2) 0.040(2) -0.0074(17) 0.0127(17) -0.0014(17)
C62B 0.048(2) 0.038(2) 0.040(2) -0.0074(17) 0.0127(17) -0.0014(17)
C61A 0.048(2) 0.038(2) 0.040(2) -0.0074(17) 0.0127(17) -0.0014(17)
C62A 0.048(2) 0.038(2) 0.040(2) -0.0074(17) 0.0127(17) -0.0014(17)
C60A 0.048(2) 0.038(2) 0.040(2) -0.0074(17) 0.0127(17) -0.0014(17)
C67A 0.048(2) 0.038(2) 0.040(2) -0.0074(17) 0.0127(17) -0.0014(17)
C65B 0.048(2) 0.038(2) 0.040(2) -0.0074(17) 0.0127(17) -0.0014(17)
C63A 0.048(2) 0.038(2) 0.040(2) -0.0074(17) 0.0127(17) -0.0014(17)
C65A 0.048(2) 0.038(2) 0.040(2) -0.0074(17) 0.0127(17) -0.0014(17)
C68A 0.048(2) 0.038(2) 0.040(2) -0.0074(17) 0.0127(17) -0.0014(17)
C64A 0.048(2) 0.038(2) 0.040(2) -0.0074(17) 0.0127(17) -0.0014(17)
C64B 0.048(2) 0.038(2) 0.040(2) -0.0074(17) 0.0127(17) -0.0014(17)
C68B 0.048(2) 0.038(2) 0.040(2) -0.0074(17) 0.0127(17) -0.0014(17)
C66B 0.048(2) 0.038(2) 0.040(2) -0.0074(17) 0.0127(17) -0.0014(17)
C66A 0.048(2) 0.038(2) 0.040(2) -0.0074(17) 0.0127(17) -0.0014(17)
C33A 0.073(3) 0.047(3) 0.037(3) 0.014(2) 0.003(2) -0.004(2)
C35A 0.073(3) 0.047(3) 0.037(3) 0.014(2) 0.003(2) -0.004(2)
C37B 0.073(3) 0.047(3) 0.037(3) 0.014(2) 0.003(2) -0.004(2)
C37A 0.073(3) 0.047(3) 0.037(3) 0.014(2) 0.003(2) -0.004(2)
C35B 0.073(3) 0.047(3) 0.037(3) 0.014(2) 0.003(2) -0.004(2)
C33B 0.073(3) 0.047(3) 0.037(3) 0.014(2) 0.003(2) -0.004(2)
C34B 0.073(3) 0.047(3) 0.037(3) 0.014(2) 0.003(2) -0.004(2)
C38B 0.073(3) 0.047(3) 0.037(3) 0.014(2) 0.003(2) -0.004(2)
C38A 0.073(3) 0.047(3) 0.037(3) 0.014(2) 0.003(2) -0.004(2)
C34A 0.073(3) 0.047(3) 0.037(3) 0.014(2) 0.003(2) -0.004(2)
C36B 0.073(3) 0.047(3) 0.037(3) 0.014(2) 0.003(2) -0.004(2)
C36A 0.073(3) 0.047(3) 0.037(3) 0.014(2) 0.003(2) -0.004(2)
O7 0.163(9) 0.046(4) 0.062(5) 0.007(3) 0.005(5) -0.013(5)

loop_
_atom_type_symbol
_atom_type_description
_atom_type_scat_dispersion_real
_atom_type_scat_dispersion_imag
_atom_type_scat_source
C C 0.0047 0.0021 'International Tables Vol C Tables 4.2.6.8 and 6.1.1.4'
H H 0.0000 0.0000 'International Tables Vol C Tables 4.2.6.8 and 6.1.1.4'
Mn Mn 0.3687 0.8975 'International Tables Vol C Tables 4.2.6.8 and 6.1.1.4'
N N 0.0086 0.0042 'International Tables Vol C Tables 4.2.6.8 and 6.1.1.4'
O O 0.0148 0.0078 'International Tables Vol C Tables 4.2.6.8 and 6.1.1.4'

loop_
_geom_angle_atom_site_label_1
_geom_angle_atom_site_label_2
_geom_angle_atom_site_label_3
_geom_angle
_geom_angle_site_symmetry_1
_geom_angle_site_symmetry_3
_geom_angle_publ_flag
Mn2 Mn1 Mn2 60.84(5) . 3_666 ?
O1 Mn1 Mn2 93.72(17) . . ?
O1 Mn1 Mn2 139.04(16) . 3_666 ?
O1 Mn1 O3 178.7(2) . . ?
O1 Mn1 O2 91.2(2) . . ?
O1 Mn1 O5 97.7(2) . . ?
O3 Mn1 Mn2 86.99(17) . . ?
O3 Mn1 Mn2 42.29(15) . 3_666 ?
O3 Mn1 O2 88.6(2) . . ?
O3 Mn1 O5 83.6(2) . . ?
O4 Mn1 Mn2 93.17(17) . 3_666 ?
O4 Mn1 Mn2 143.46(17) . . ?
O4 Mn1 O1 90.8(2) . . ?
O4 Mn1 O3 89.3(2) . . ?
O4 Mn1 O2 174.3(2) . . ?
O4 Mn1 O5 102.2(2) . . ?
O2 Mn1 Mn2 88.83(16) . 3_666 ?
O2 Mn1 Mn2 41.65(15) . . ?
O2 Mn1 O5 82.9(2) . . ?
O5 Mn1 Mn2 41.31(18) . . ?
O5 Mn1 Mn2 41.72(18) . 3_666 ?
Mn1 Mn2 Mn1 119.16(5) . 3_666 ?
O3 Mn2 Mn1 131.57(16) 3_666 . ?
O3 Mn2 Mn1 36.19(14) 3_666 3_666 ?
O2 Mn2 Mn1 134.35(16) . 3_666 ?
O2 Mn2 Mn1 36.41(15) . . ?
O2 Mn2 O3 165.7(2) . 3_666 ?
O5 Mn2 Mn1 90.63(16) 3_666 . ?
O5 Mn2 Mn1 39.11(15) 3_666 3_666 ?
O5 Mn2 Mn1 39.06(15) . . ?
O5 Mn2 Mn1 90.88(17) . 3_666 ?
O5 Mn2 O3 92.7(2) . 3_666 ?
O5 Mn2 O3 74.9(2) 3_666 3_666 ?
O5 Mn2 O2 95.4(2) 3_666 . ?
O5 Mn2 O2 75.4(2) . . ?
O5 Mn2 O5 82.2(2) . 3_666 ?
O5 Mn2 O70 100.4(3) . . ?
O70 Mn2 Mn1 122.7(2) . 3_666 ?
O70 Mn2 Mn1 102.8(3) . . ?
O70 Mn2 O3 86.9(3) . 3_666 ?
O70 Mn2 O2 102.7(3) . . ?
O70 Mn2 O5 161.8(3) . 3_666 ?
O6 Mn2 Mn1 126.1(2) . . ?
O6 Mn2 Mn1 95.0(2) . 3_666 ?
O6 Mn2 O3 101.0(2) . 3_666 ?
O6 Mn2 O2 89.8(2) . . ?
O6 Mn2 O5 92.9(3) . 3_666 ?
O6 Mn2 O5 163.8(3) . . ?
O6 Mn2 O70 89.1(4) . . ?
C7 O1 Mn1 114.9(4) . . ?
Mn1 O3 Mn2 101.5(2) . 3_666 ?
C21 O3 Mn1 118.6(5) . . ?
C21 O3 Mn2 139.8(5) . 3_666 ?
C28 O4 Mn1 130.1(5) . . ?
Mn1 O2 Mn2 101.9(2) . . ?
C14 O2 Mn1 125.4(5) . . ?
C14 O2 Mn2 132.6(5) . . ?
Mn1 O5 Mn2 99.6(3) . . ?
Mn1 O5 Mn2 99.2(2) . 3_666 ?
Mn1 O5 H5 117(10) . . ?
Mn2 O5 Mn2 97.8(2) . 3_666 ?
Mn2 O5 H5 134(10) 3_666 . ?
Mn2 O5 H5 103(10) . . ?
C73 N73 C74 122.1(9) . . ?
C73 N73 C75 121.4(8) . . ?
C75 N73 C74 116.5(8) . . ?
C70 O70 Mn2 129.7(10) . . ?
C6 C5 H5A 118.3 . . ?
C6 C5 C4 123.4(8) . . ?
C4 C5 H5A 118.3 . . ?
C5 C6 C7 118.4(7) . . ?
C5 C6 C8 120.6(8) . . ?
C7 C6 C8 120.9(7) . . ?
C5 C4 C29 120.6(8) . . ?
C3 C4 C5 115.8(7) . . ?
C3 C4 C29 123.6(8) . . ?
C4 C3 H3 118.5 . . ?
C2 C3 C4 123.1(8) . . ?
C2 C3 H3 118.5 . . ?
C3 C2 C7 119.7(8) . . ?
C3 C2 C1 118.9(7) . . ?
C7 C2 C1 121.3(7) . . ?
C17 C18 C19 117.5(7) . . ?
C17 C18 C49 120.1(7) . . ?
C19 C18 C49 122.4(7) . . ?
O2 C14 C13 120.7(7) . . ?
O2 C14 C9 120.1(7) . . ?
C13 C14 C9 119.1(7) . . ?
C12 C11 C39 123.3(7) . . ?
C10 C11 C12 115.5(8) . . ?
C10 C11 C39 121.3(7) . . ?
C25 C26 H26 119.2 . . ?
C27 C26 H26 119.2 . . ?
C27 C26 C25 121.7(8) . . ?
Mn2 O6 H6A 129.0 . . ?
Mn2 O6 H6B 128.1 . . ?
H6A O6 H6B 102.9 . . ?
C25 C24 H24 119.7 . . ?
C25 C24 C23 120.6(8) . . ?
C23 C24 H24 119.7 . . ?
O4 C28 C23 119.0(7) . . ?
O4 C28 C27 120.2(7) . . ?
C27 C28 C23 120.7(7) . . ?
C18 C17 H17 118.7 . . ?
C16 C17 C18 122.7(8) . . ?
C16 C17 H17 118.7 . . ?
C14 C13 C12 119.7(8) . . ?
C14 C13 C15 119.9(7) . . ?
C12 C13 C15 120.3(7) . . ?
O1 C7 C6 120.0(7) . . ?
O1 C7 C2 120.6(8) . . ?
C2 C7 C6 119.5(7) . . ?
C26 C25 C59 120.3(7) . . ?
C24 C25 C26 117.7(7) . . ?
C24 C25 C59 122.0(8) . . ?
C24 C23 C22 119.4(7) . . ?
C28 C23 C24 118.9(7) . . ?
C28 C23 C22 121.6(7) . . ?
C23 C22 H22A 109.3 . . ?
C23 C22 H22B 109.3 . . ?
C23 C22 C20 111.5(6) . . ?
H22A C22 H22B 108.0 . . ?
C20 C22 H22A 109.3 . . ?
C20 C22 H22B 109.3 . . ?
C6 C8 H8A 110.1 . . ?
C6 C8 H8B 110.1 . . ?
C6 C8 C9 108.0(6) . . ?
H8A C8 H8B 108.4 . . ?
C9 C8 H8A 110.1 . . ?
C9 C8 H8B 110.1 . . ?
C26 C27 C28 120.3(8) . . ?
C26 C27 C1 119.5(7) . . ?
C28 C27 C1 120.2(7) . . ?
C18 C19 H19 119.1 . . ?
C20 C19 C18 121.8(8) . . ?
C20 C19 H19 119.1 . . ?
C11 C12 H12 118.8 . . ?
C13 C12 C11 122.4(8) . . ?
C13 C12 H12 118.8 . . ?
C13 C15 H15A 109.4 . . ?
C13 C15 H15B 109.4 . . ?
H15A C15 H15B 108.0 . . ?
C16 C15 C13 111.2(6) . . ?
C16 C15 H15A 109.4 . . ?
C16 C15 H15B 109.4 . . ?
C2 C1 H1A 109.2 . . ?
C2 C1 H1B 109.2 . . ?
C27 C1 C2 111.9(6) . . ?
C27 C1 H1A 109.2 . . ?
C27 C1 H1B 109.2 . . ?
H1A C1 H1B 107.9 . . ?
C14 C9 C8 118.8(7) . . ?
C10 C9 C14 119.3(7) . . ?
C10 C9 C8 121.8(8) . . ?
C17 C16 C15 120.3(7) . . ?
C17 C16 C21 119.7(8) . . ?
C21 C16 C15 119.9(7) . . ?
C11 C39 C42 115.1(7) . . ?
C11 C39 C40 111.7(7) . . ?
C11 C39 C41 110.3(7) . . ?
C42 C39 C40 106.4(7) . . ?
C42 C39 C41 106.3(7) . . ?
C40 C39 C41 106.4(7) . . ?
O3 C21 C16 121.4(8) . . ?
O3 C21 C20 119.7(7) . . ?
C16 C21 C20 118.9(7) . . ?
C19 C20 C22 118.4(7) . . ?
C19 C20 C21 119.4(7) . . ?
C21 C20 C22 122.2(7) . . ?
C4 C29 C32B 111.4(10) . . ?
C4 C29 C32A 111.3(10) . . ?
C4 C29 C30A 114.1(10) . . ?
C31B C29 C4 109.5(10) . . ?
C31B C29 C32B 106.8(13) . . ?
C30B C29 C4 110.3(10) . . ?
C30B C29 C31B 109.0(13) . . ?
C30B C29 C32B 109.6(13) . . ?
C31A C29 C4 111.1(10) . . ?
C31A C29 C32A 104.8(13) . . ?
C31A C29 C30A 108.2(13) . . ?
C32A C29 C30A 106.9(13) . . ?
C18 C49 C50 107.8(7) . . ?
C52 C49 C18 113.3(7) . . ?
C52 C49 C50 103.4(8) . . ?
C51 C49 C18 110.5(7) . . ?
C51 C49 C52 112.4(9) . . ?
C51 C49 C50 109.0(8) . . ?
C11 C10 H10 118.1 . . ?
C9 C10 C11 123.8(8) . . ?
C9 C10 H10 118.1 . . ?
C39 C42 H42A 109.1 . . ?
C39 C42 H42B 109.1 . . ?
H42A C42 H42B 107.9 . . ?
C47 C42 C39 112.3(8) . . ?
C47 C42 H42A 109.1 . . ?
C47 C42 H42B 109.1 . . ?
C39 C40 H40A 109.2 . . ?
C39 C40 H40B 109.2 . . ?
H40A C40 H40B 107.9 . . ?
C43 C40 C39 112.0(8) . . ?
C43 C40 H40A 109.2 . . ?
C43 C40 H40B 109.2 . . ?
N73 C74 H74A 109.5 . . ?
N73 C74 H74B 109.5 . . ?
N73 C74 H74C 109.5 . . ?
H74A C74 H74B 109.5 . . ?
H74A C74 H74C 109.5 . . ?
H74B C74 H74C 109.5 . . ?
C52 C57 H57 111.2 . . ?
C52 C57 C56 108.9(10) . . ?
C58 C57 H57 111.2 . . ?
C58 C57 C52 109.1(10) . . ?
C58 C57 C56 105.1(10) . . ?
C56 C57 H57 111.2 . . ?
N73 C73 H73 117.7 . . ?
O73 C73 N73 124.5(10) . . ?
O73 C73 H73 117.7 . . ?
N73 C75 H75A 109.5 . . ?
N73 C75 H75B 109.5 . . ?
N73 C75 H75C 109.5 . . ?
H75A C75 H75B 109.5 . . ?
H75A C75 H75C 109.5 . . ?
H75B C75 H75C 109.5 . . ?
H44A C44 H44B 108.2 . . ?
C43 C44 H44A 109.7 . . ?
C43 C44 H44B 109.7 . . ?
C43 C44 C45 109.7(9) . . ?
C45 C44 H44A 109.7 . . ?
C45 C44 H44B 109.7 . . ?
C40 C43 H43 109.1 . . ?
C40 C43 C48 109.4(9) . . ?
C44 C43 C40 109.8(8) . . ?
C44 C43 H43 109.1 . . ?
C44 C43 C48 110.3(9) . . ?
C48 C43 H43 109.1 . . ?
C44 C45 H45 110.7 . . ?
C41 C45 C44 109.1(9) . . ?
C41 C45 H45 110.7 . . ?
C41 C45 C46 106.8(10) . . ?
C46 C45 C44 108.7(9) . . ?
C46 C45 H45 110.7 . . ?
C39 C41 H41A 108.9 . . ?
C39 C41 H41B 108.9 . . ?
C45 C41 C39 113.4(8) . . ?
C45 C41 H41A 108.9 . . ?
C45 C41 H41B 108.9 . . ?
H41A C41 H41B 107.7 . . ?
C54 C53 H53 109.5 . . ?
C54 C53 C58 106.8(11) . . ?
C54 C53 C50 107.9(10) . . ?
C58 C53 H53 109.5 . . ?
C58 C53 C50 113.5(10) . . ?
C50 C53 H53 109.5 . . ?
C42 C47 H47 109.2 . . ?
C42 C47 C46 108.3(8) . . ?
C48 C47 C42 110.7(9) . . ?
C48 C47 H47 109.2 . . ?
C48 C47 C46 110.1(10) . . ?
C46 C47 H47 109.2 . . ?
C49 C52 C57 113.3(9) . . ?
C49 C52 H52A 108.9 . . ?
C49 C52 H52B 108.9 . . ?
C57 C52 H52A 108.9 . . ?
C57 C52 H52B 108.9 . . ?
H52A C52 H52B 107.7 . . ?
C70 N70 C72 127.0(14) . . ?
C70 N70 C71 119.6(13) . . ?
C72 N70 C71 112.0(12) . . ?
C53 C54 H54A 108.4 . . ?
C53 C54 H54B 108.4 . . ?
C53 C54 C55 115.4(11) . . ?
H54A C54 H54B 107.5 . . ?
C55 C54 H54A 108.4 . . ?
C55 C54 H54B 108.4 . . ?
C57 C58 H58A 109.1 . . ?
C57 C58 H58B 109.1 . . ?
C53 C58 C57 112.7(10) . . ?
C53 C58 H58A 109.1 . . ?
C53 C58 H58B 109.1 . . ?
H58A C58 H58B 107.8 . . ?
C49 C50 H50A 109.6 . . ?
C49 C50 H50B 109.6 . . ?
C53 C50 C49 110.3(9) . . ?
C53 C50 H50A 109.6 . . ?
C53 C50 H50B 109.6 . . ?
H50A C50 H50B 108.1 . . ?
C49 C51 H51A 109.6 . . ?
C49 C51 H51B 109.6 . . ?
C49 C51 C55 110.1(9) . . ?
H51A C51 H51B 108.1 . . ?
C55 C51 H51A 109.6 . . ?
C55 C51 H51B 109.6 . . ?
C43 C48 H48A 109.8 . . ?
C43 C48 H48B 109.8 . . ?
C47 C48 C43 109.4(9) . . ?
C47 C48 H48A 109.8 . . ?
C47 C48 H48B 109.8 . . ?
H48A C48 H48B 108.2 . . ?
C45 C46 H46A 109.5 . . ?
C45 C46 H46B 109.5 . . ?
C47 C46 C45 110.8(9) . . ?
C47 C46 H46A 109.5 . . ?
C47 C46 H46B 109.5 . . ?
H46A C46 H46B 108.1 . . ?
O70 C70 N70 126.9(15) . . ?
O70 C70 H70 116.6 . . ?
N70 C70 H70 116.6 . . ?
N70 C72 H72A 109.5 . . ?
N70 C72 H72B 109.5 . . ?
N70 C72 H72C 109.5 . . ?
H72A C72 H72B 109.5 . . ?
H72A C72 H72C 109.5 . . ?
H72B C72 H72C 109.5 . . ?
C54 C55 C51 107.0(9) . . ?
C54 C55 H55 112.8 . . ?
C54 C55 C56 107.6(10) . . ?
C51 C55 H55 112.8 . . ?
C56 C55 C51 103.3(9) . . ?
C56 C55 H55 112.8 . . ?
C57 C56 C55 112.9(10) . . ?
C57 C56 H56A 109.0 . . ?
C57 C56 H56B 109.0 . . ?
C55 C56 H56A 109.0 . . ?
C55 C56 H56B 109.0 . . ?
H56A C56 H56B 107.8 . . ?
C29 C31B H31A 109.1 . . ?
C29 C31B H31B 109.1 . . ?
C29 C31B C35B 112.6(13) . . ?
H31A C31B H31B 107.8 . . ?
C35B C31B H31A 109.1 . . ?
C35B C31B H31B 109.1 . . ?
N70 C71 H71A 109.5 . . ?
N70 C71 H71B 109.5 . . ?
N70 C71 H71C 109.5 . . ?
H71A C71 H71B 109.5 . . ?
H71A C71 H71C 109.5 . . ?
H71B C71 H71C 109.5 . . ?
C29 C30B H30A 109.3 . . ?
C29 C30B H30B 109.3 . . ?
C29 C30B C33B 111.7(13) . . ?
H30A C30B H30B 107.9 . . ?
C33B C30B H30A 109.3 . . ?
C33B C30B H30B 109.3 . . ?
C29 C32B H32A 109.2 . . ?
C29 C32B H32B 109.2 . . ?
C29 C32B C37B 112.0(14) . . ?
H32A C32B H32B 107.9 . . ?
C37B C32B H32A 109.2 . . ?
C37B C32B H32B 109.2 . . ?
C29 C31A H31C 108.9 . . ?
C29 C31A H31D 108.9 . . ?
C29 C31A C35A 113.6(13) . . ?
H31C C31A H31D 107.7 . . ?
C35A C31A H31C 108.9 . . ?
C35A C31A H31D 108.9 . . ?
C29 C32A H32C 109.2 . . ?
C29 C32A H32D 109.2 . . ?
C29 C32A C37A 112.2(14) . . ?
H32C C32A H32D 107.9 . . ?
C37A C32A H32C 109.2 . . ?
C37A C32A H32D 109.2 . . ?
C29 C30A H30C 108.8 . . ?
C29 C30A H30D 108.8 . . ?
C29 C30A C33A 113.6(13) . . ?
H30C C30A H30D 107.7 . . ?
C33A C30A H30C 108.8 . . ?
C33A C30A H30D 108.8 . . ?
C25 C59 C60B 114.3(9) . . ?
C25 C59 C62B 109.8(9) . . ?
C25 C59 C61A 105.4(9) . . ?
C60B C59 C62B 104.8(11) . . ?
C61B C59 C25 112.0(10) . . ?
C61B C59 C60B 108.7(11) . . ?
C61B C59 C62B 106.8(11) . . ?
C62A C59 C25 113.8(9) . . ?
C62A C59 C61A 106.2(11) . . ?
C60A C59 C25 108.6(10) . . ?
C60A C59 C61A 111.5(11) . . ?
C60A C59 C62A 111.3(12) . . ?
C60B C63B H63B 108.8 . . ?
C60B C63B C64B 107.1(15) . . ?
C64B C63B H63B 108.8 . . ?
C68B C63B H63B 108.8 . . ?
C68B C63B C60B 114.5(13) . . ?
C68B C63B C64B 108.6(15) . . ?
C62B C67B H67B 110.7 . . ?
C62B C67B C68B 109.3(14) . . ?
C68B C67B H67B 110.7 . . ?
C66B C67B H67B 110.7 . . ?
C66B C67B C62B 110.5(14) . . ?
C66B C67B C68B 104.7(13) . . ?
C59 C60B H60A 109.3 . . ?
C59 C60B H60B 109.3 . . ?
C63B C60B C59 111.6(13) . . ?
C63B C60B H60A 109.3 . . ?
C63B C60B H60B 109.3 . . ?
H60A C60B H60B 108.0 . . ?
C59 C61B H61A 109.3 . . ?
C59 C61B H61B 109.3 . . ?
C59 C61B C65B 111.4(13) . . ?
H61A C61B H61B 108.0 . . ?
C65B C61B H61A 109.3 . . ?
C65B C61B H61B 109.3 . . ?
C59 C62B H62A 108.4 . . ?
C59 C62B H62B 108.4 . . ?
C67B C62B C59 115.4(12) . . ?
C67B C62B H62A 108.4 . . ?
C67B C62B H62B 108.4 . . ?
H62A C62B H62B 107.5 . . ?
C59 C61A H61C 110.0 . . ?
C59 C61A H61D 110.0 . . ?
H61C C61A H61D 108.4 . . ?
C65A C61A C59 108.3(11) . . ?
C65A C61A H61C 110.0 . . ?
C65A C61A H61D 110.0 . . ?
C59 C62A H62C 108.8 . . ?
C59 C62A H62D 108.8 . . ?
C59 C62A C67A 113.9(12) . . ?
H62C C62A H62D 107.7 . . ?
C67A C62A H62C 108.8 . . ?
C67A C62A H62D 108.8 . . ?
C59 C60A H60C 110.3 . . ?
C59 C60A H60D 110.3 . . ?
C59 C60A C63A 107.1(12) . . ?
H60C C60A H60D 108.6 . . ?
C63A C60A H60C 110.3 . . ?
C63A C60A H60D 110.3 . . ?
C62A C67A H67A 113.7 . . ?
C68A C67A C62A 100.3(14) . . ?
C68A C67A H67A 113.7 . . ?
C66A C67A C62A 103.7(13) . . ?
C66A C67A H67A 113.7 . . ?
C66A C67A C68A 110.4(15) . . ?
C61B C65B H65B 108.1 . . ?
C61B C65B C64B 109.2(14) . . ?
C61B C65B C66B 113.8(13) . . ?
C64B C65B H65B 108.1 . . ?
C66B C65B H65B 108.1 . . ?
C66B C65B C64B 109.4(14) . . ?
C60A C63A H63A 109.5 . . ?
C68A C63A C60A 107.8(13) . . ?
C68A C63A H63A 109.5 . . ?
C68A C63A C64A 113.1(16) . . ?
C64A C63A C60A 107.4(14) . . ?
C64A C63A H63A 109.5 . . ?
C61A C65A H65A 110.6 . . ?
C64A C65A C61A 108.2(14) . . ?
C64A C65A H65A 110.6 . . ?
C66A C65A C61A 105.6(13) . . ?
C66A C65A H65A 110.6 . . ?
C66A C65A C64A 111.1(15) . . ?
C67A C68A H68A 108.7 . . ?
C67A C68A H68B 108.7 . . ?
C63A C68A C67A 114.1(14) . . ?
C63A C68A H68A 108.7 . . ?
C63A C68A H68B 108.7 . . ?
H68A C68A H68B 107.6 . . ?
C63A C64A C65A 111.9(15) . . ?
C63A C64A H64A 109.2 . . ?
C63A C64A H64B 109.2 . . ?
C65A C64A H64A 109.2 . . ?
C65A C64A H64B 109.2 . . ?
H64A C64A H64B 107.9 . . ?
C63B C64B H64C 111.0 . . ?
C63B C64B H64D 111.0 . . ?
C65B C64B C63B 104.0(13) . . ?
C65B C64B H64C 111.0 . . ?
C65B C64B H64D 111.0 . . ?
H64C C64B H64D 109.0 . . ?
C63B C68B C67B 109.6(15) . . ?
C63B C68B H68C 109.7 . . ?
C63B C68B H68D 109.7 . . ?
C67B C68B H68C 109.7 . . ?
C67B C68B H68D 109.7 . . ?
H68C C68B H68D 108.2 . . ?
C67B C66B C65B 109.7(15) . . ?
C67B C66B H66A 109.7 . . ?
C67B C66B H66B 109.7 . . ?
C65B C66B H66A 109.7 . . ?
C65B C66B H66B 109.7 . . ?
H66A C66B H66B 108.2 . . ?
C67A C66A H66C 108.2 . . ?
C67A C66A H66D 108.2 . . ?
C65A C66A C67A 116.5(16) . . ?
C65A C66A H66C 108.2 . . ?
C65A C66A H66D 108.2 . . ?
H66C C66A H66D 107.3 . . ?
C30A C33A H33A 111.1 . . ?
C30A C33A C38A 109.4(15) . . ?
C38A C33A H33A 111.1 . . ?
C34A C33A C30A 104.9(14) . . ?
C34A C33A H33A 111.1 . . ?
C34A C33A C38A 109.1(14) . . ?
C31A C35A H35A 110.6 . . ?
C34A C35A C31A 104.5(14) . . ?
C34A C35A H35A 110.6 . . ?
C36A C35A C31A 111.0(15) . . ?
C36A C35A H35A 110.6 . . ?
C36A C35A C34A 109.3(15) . . ?
C32B C37B H37B 110.7 . . ?
C38B C37B C32B 107.4(15) . . ?
C38B C37B H37B 110.7 . . ?
C36B C37B C32B 110.7(15) . . ?
C36B C37B H37B 110.7 . . ?
C36B C37B C38B 106.5(16) . . ?
C32A C37A H37A 108.8 . . ?
C38A C37A C32A 109.7(15) . . ?
C38A C37A H37A 108.8 . . ?
C36A C37A C32A 111.3(16) . . ?
C36A C37A H37A 108.8 . . ?
C36A C37A C38A 109.6(16) . . ?
C31B C35B H35B 110.7 . . ?
C34B C35B C31B 106.9(14) . . ?
C34B C35B H35B 110.7 . . ?
C36B C35B C31B 112.0(15) . . ?
C36B C35B H35B 110.7 . . ?
C36B C35B C34B 105.6(15) . . ?
C30B C33B H33B 111.4 . . ?
C30B C33B C34B 107.4(14) . . ?
C34B C33B H33B 111.4 . . ?
C38B C33B C30B 107.7(15) . . ?
C38B C33B H33B 111.4 . . ?
C38B C33B C34B 107.2(15) . . ?
C35B C34B C33B 111.2(15) . . ?
C35B C34B H34A 109.4 . . ?
C35B C34B H34B 109.4 . . ?
C33B C34B H34A 109.4 . . ?
C33B C34B H34B 109.4 . . ?
H34A C34B H34B 108.0 . . ?
C37B C38B H38A 109.3 . . ?
C37B C38B H38B 109.3 . . ?
C33B C38B C37B 111.4(15) . . ?
C33B C38B H38A 109.3 . . ?
C33B C38B H38B 109.3 . . ?
H38A C38B H38B 108.0 . . ?
C33A C38A H38C 110.4 . . ?
C33A C38A H38D 110.4 . . ?
C37A C38A C33A 106.5(14) . . ?
C37A C38A H38C 110.4 . . ?
C37A C38A H38D 110.4 . . ?
H38C C38A H38D 108.6 . . ?
C33A C34A H34C 108.9 . . ?
C33A C34A H34D 108.9 . . ?
C35A C34A C33A 113.3(16) . . ?
C35A C34A H34C 108.9 . . ?
C35A C34A H34D 108.9 . . ?
H34C C34A H34D 107.7 . . ?
C37B C36B C35B 113.8(16) . . ?
C37B C36B H36A 108.8 . . ?
C37B C36B H36B 108.8 . . ?
C35B C36B H36A 108.8 . . ?
C35B C36B H36B 108.8 . . ?
H36A C36B H36B 107.7 . . ?
C35A C36A C37A 111.7(16) . . ?
C35A C36A H36C 109.3 . . ?
C35A C36A H36D 109.3 . . ?
C37A C36A H36C 109.3 . . ?
C37A C36A H36D 109.3 . . ?
H36C C36A H36D 107.9 . . ?
H7A O7 H7B 104.5 . . ?

loop_
_geom_bond_atom_site_label_1
_geom_bond_atom_site_label_2
_geom_bond_distance
_geom_bond_site_symmetry_2
_geom_bond_publ_flag
Mn1 Mn2 3.234(2) 3_666 ?
Mn1 Mn2 3.234(2) . ?
Mn1 O1 1.915(6) . ?
Mn1 O3 1.949(6) . ?
Mn1 O4 1.885(6) . ?
Mn1 O2 1.962(6) . ?
Mn1 O5 2.067(6) . ?
Mn2 O3 2.221(5) 3_666 ?
Mn2 O2 2.197(5) . ?
Mn2 O5 2.165(6) . ?
Mn2 O5 2.180(7) 3_666 ?
Mn2 O70 2.174(9) . ?
Mn2 O6 2.133(9) . ?
O1 C7 1.367(9) . ?
O3 C21 1.363(9) . ?
O4 C28 1.361(9) . ?
O2 C14 1.354(10) . ?
O5 H5 0.86(2) . ?
N73 C74 1.451(11) . ?
N73 C73 1.320(12) . ?
N73 C75 1.446(11) . ?
O70 C70 1.219(15) . ?
C5 H5A 0.9500 . ?
C5 C6 1.375(11) . ?
C5 C4 1.416(11) . ?
C6 C7 1.412(12) . ?
C6 C8 1.509(10) . ?
O73 C73 1.265(13) . ?
C4 C3 1.382(11) . ?
C4 C29 1.518(18) . ?
C3 H3 0.9500 . ?
C3 C2 1.380(11) . ?
C2 C7 1.398(11) . ?
C2 C1 1.533(11) . ?
C18 C17 1.381(11) . ?
C18 C19 1.403(11) . ?
C18 C49 1.542(10) . ?
C14 C13 1.380(11) . ?
C14 C9 1.420(12) . ?
C11 C12 1.421(12) . ?
C11 C39 1.479(11) . ?
C11 C10 1.386(11) . ?
C26 H26 0.9500 . ?
C26 C25 1.422(11) . ?
C26 C27 1.372(11) . ?
O6 H6A 0.9860 . ?
O6 H6B 0.9832 . ?
C24 H24 0.9500 . ?
C24 C25 1.395(11) . ?
C24 C23 1.428(11) . ?
C28 C23 1.396(11) . ?
C28 C27 1.378(11) . ?
C17 H17 0.9500 . ?
C17 C16 1.377(11) . ?
C13 C12 1.393(12) . ?
C13 C15 1.551(12) . ?
C25 C59 1.535(17) . ?
C23 C22 1.507(10) . ?
C22 H22A 0.9900 . ?
C22 H22B 0.9900 . ?
C22 C20 1.556(11) . ?
C8 H8A 0.9900 . ?
C8 H8B 0.9900 . ?
C8 C9 1.531(11) . ?
C27 C1 1.505(11) . ?
C19 H19 0.9500 . ?
C19 C20 1.384(10) . ?
C12 H12 0.9500 . ?
C15 H15A 0.9900 . ?
C15 H15B 0.9900 . ?
C15 C16 1.523(12) . ?
C1 H1A 0.9900 . ?
C1 H1B 0.9900 . ?
C9 C10 1.370(11) . ?
C16 C21 1.403(12) . ?
C39 C42 1.545(12) . ?
C39 C40 1.556(12) . ?
C39 C41 1.563(13) . ?
C21 C20 1.417(12) . ?
C29 C31B 1.514(14) . ?
C29 C30B 1.510(14) . ?
C29 C32B 1.522(14) . ?
C29 C31A 1.515(14) . ?
C29 C32A 1.526(14) . ?
C29 C30A 1.533(14) . ?
C49 C52 1.514(14) . ?
C49 C50 1.576(14) . ?
C49 C51 1.482(14) . ?
C10 H10 0.9500 . ?
C42 H42A 0.9900 . ?
C42 H42B 0.9900 . ?
C42 C47 1.513(12) . ?
C40 H40A 0.9900 . ?
C40 H40B 0.9900 . ?
C40 C43 1.523(13) . ?
C74 H74A 0.9800 . ?
C74 H74B 0.9800 . ?
C74 H74C 0.9800 . ?
C57 H57 1.0000 . ?
C57 C52 1.515(14) . ?
C57 C58 1.495(16) . ?
C57 C56 1.519(16) . ?
C73 H73 0.9500 . ?
C75 H75A 0.9800 . ?
C75 H75B 0.9800 . ?
C75 H75C 0.9800 . ?
C44 H44A 0.9900 . ?
C44 H44B 0.9900 . ?
C44 C43 1.505(16) . ?
C44 C45 1.554(18) . ?
C43 H43 1.0000 . ?
C43 C48 1.531(14) . ?
C45 H45 1.0000 . ?
C45 C41 1.518(15) . ?
C45 C46 1.543(15) . ?
C41 H41A 0.9900 . ?
C41 H41B 0.9900 . ?
C53 H53 1.0000 . ?
C53 C54 1.437(16) . ?
C53 C58 1.455(15) . ?
C53 C50 1.517(14) . ?
C47 H47 1.0000 . ?
C47 C48 1.491(15) . ?
C47 C46 1.522(16) . ?
C52 H52A 0.9900 . ?
C52 H52B 0.9900 . ?
N70 C70 1.348(16) . ?
N70 C72 1.431(16) . ?
N70 C71 1.49(2) . ?
C54 H54A 0.9900 . ?
C54 H54B 0.9900 . ?
C54 C55 1.505(16) . ?
C58 H58A 0.9900 . ?
C58 H58B 0.9900 . ?
C50 H50A 0.9900 . ?
C50 H50B 0.9900 . ?
C51 H51A 0.9900 . ?
C51 H51B 0.9900 . ?
C51 C55 1.646(14) . ?
C48 H48A 0.9900 . ?
C48 H48B 0.9900 . ?
C46 H46A 0.9900 . ?
C46 H46B 0.9900 . ?
C70 H70 0.9500 . ?
C72 H72A 0.9800 . ?
C72 H72B 0.9800 . ?
C72 H72C 0.9800 . ?
C55 H55 1.0000 . ?
C55 C56 1.552(16) . ?
C56 H56A 0.9900 . ?
C56 H56B 0.9900 . ?
C31B H31A 0.9900 . ?
C31B H31B 0.9900 . ?
C31B C35B 1.535(14) . ?
C71 H71A 0.9800 . ?
C71 H71B 0.9800 . ?
C71 H71C 0.9800 . ?
C30B H30A 0.9900 . ?
C30B H30B 0.9900 . ?
C30B C33B 1.559(14) . ?
C32B H32A 0.9900 . ?
C32B H32B 0.9900 . ?
C32B C37B 1.557(14) . ?
C31A H31C 0.9900 . ?
C31A H31D 0.9900 . ?
C31A C35A 1.561(14) . ?
C32A H32C 0.9900 . ?
C32A H32D 0.9900 . ?
C32A C37A 1.557(14) . ?
C30A H30C 0.9900 . ?
C30A H30D 0.9900 . ?
C30A C33A 1.555(14) . ?
C59 C60B 1.550(13) . ?
C59 C61B 1.513(14) . ?
C59 C62B 1.556(13) . ?
C59 C61A 1.551(13) . ?
C59 C62A 1.533(14) . ?
C59 C60A 1.498(13) . ?
C63B H63B 1.0000 . ?
C63B C60B 1.537(15) . ?
C63B C64B 1.64(3) . ?
C63B C68B 1.51(2) . ?
C67B H67B 1.0000 . ?
C67B C62B 1.529(15) . ?
C67B C68B 1.56(2) . ?
C67B C66B 1.50(3) . ?
C60B H60A 0.9900 . ?
C60B H60B 0.9900 . ?
C61B H61A 0.9900 . ?
C61B H61B 0.9900 . ?
C61B C65B 1.527(15) . ?
C62B H62A 0.9900 . ?
C62B H62B 0.9900 . ?
C61A H61C 0.9900 . ?
C61A H61D 0.9900 . ?
C61A C65A 1.546(15) . ?
C62A H62C 0.9900 . ?
C62A H62D 0.9900 . ?
C62A C67A 1.546(14) . ?
C60A H60C 0.9900 . ?
C60A H60D 0.9900 . ?
C60A C63A 1.549(15) . ?
C67A H67A 1.0000 . ?
C67A C68A 1.55(3) . ?
C67A C66A 1.49(2) . ?
C65B H65B 1.0000 . ?
C65B C64B 1.56(2) . ?
C65B C66B 1.54(2) . ?
C63A H63A 1.0000 . ?
C63A C68A 1.48(3) . ?
C63A C64A 1.49(2) . ?
C65A H65A 1.0000 . ?
C65A C64A 1.50(3) . ?
C65A C66A 1.48(2) . ?
C68A H68A 0.9900 . ?
C68A H68B 0.9900 . ?
C64A H64A 0.9900 . ?
C64A H64B 0.9900 . ?
C64B H64C 0.9900 . ?
C64B H64D 0.9900 . ?
C68B H68C 0.9900 . ?
C68B H68D 0.9900 . ?
C66B H66A 0.9900 . ?
C66B H66B 0.9900 . ?
C66A H66C 0.9900 . ?
C66A H66D 0.9900 . ?
C33A H33A 1.0000 . ?
C33A C38A 1.58(2) . ?
C33A C34A 1.530(19) . ?
C35A H35A 1.0000 . ?
C35A C34A 1.520(19) . ?
C35A C36A 1.446(18) . ?
C37B H37B 1.0000 . ?
C37B C38B 1.55(3) . ?
C37B C36B 1.458(18) . ?
C37A H37A 1.0000 . ?
C37A C38A 1.54(3) . ?
C37A C36A 1.48(3) . ?
C35B H35B 1.0000 . ?
C35B C34B 1.514(19) . ?
C35B C36B 1.513(18) . ?
C33B H33B 1.0000 . ?
C33B C34B 1.60(2) . ?
C33B C38B 1.54(3) . ?
C34B H34A 0.9900 . ?
C34B H34B 0.9900 . ?
C38B H38A 0.9900 . ?
C38B H38B 0.9900 . ?
C38A H38C 0.9900 . ?
C38A H38D 0.9900 . ?
C34A H34C 0.9900 . ?
C34A H34D 0.9900 . ?
C36B H36A 0.9900 . ?
C36B H36B 0.9900 . ?
C36A H36C 0.9900 . ?
C36A H36D 0.9900 . ?
O7 H7A 0.8694 . ?
O7 H7B 0.8704 . ?

loop_
_geom_torsion_atom_site_label_1
_geom_torsion_atom_site_label_2
_geom_torsion_atom_site_label_3
_geom_torsion_atom_site_label_4
_geom_torsion
_geom_torsion_site_symmetry_1
_geom_torsion_site_symmetry_2
_geom_torsion_site_symmetry_3
_geom_torsion_site_symmetry_4
_geom_torsion_publ_flag
Mn1 O1 C7 C6 90.9(7) . . . . ?
Mn1 O1 C7 C2 -89.7(7) . . . . ?
Mn1 O3 C21 C16 -91.5(8) . . . . ?
Mn1 O3 C21 C20 89.9(8) . . . . ?
Mn1 O4 C28 C23 -93.3(9) . . . . ?
Mn1 O4 C28 C27 89.6(9) . . . . ?
Mn1 O2 C14 C13 88.8(8) . . . . ?
Mn1 O2 C14 C9 -88.7(8) . . . . ?
Mn2 Mn1 O4 C28 173.6(5) . . . . ?
Mn2 Mn1 O4 C28 131.8(6) 3_666 . . . ?
Mn2 O3 C21 C16 85.8(10) 3_666 . . . ?
Mn2 O3 C21 C20 -92.9(9) 3_666 . . . ?
Mn2 O2 C14 C13 -87.6(9) . . . . ?
Mn2 O2 C14 C9 95.0(8) . . . . ?
Mn2 O70 C70 N70 -142.6(12) . . . . ?
O1 Mn1 O4 C28 -89.0(7) . . . . ?
O3 Mn1 O4 C28 89.7(7) . . . . ?
O3 C21 C20 C22 -0.4(11) . . . . ?
O3 C21 C20 C19 -178.7(7) . . . . ?
O4 C28 C23 C24 -173.4(7) . . . . ?
O4 C28 C23 C22 7.9(11) . . . . ?
O4 C28 C27 C26 174.1(7) . . . . ?
O4 C28 C27 C1 -8.1(11) . . . . ?
O2 C14 C13 C12 179.5(7) . . . . ?
O2 C14 C13 C15 -2.3(11) . . . . ?
O2 C14 C9 C8 6.4(11) . . . . ?
O2 C14 C9 C10 -177.1(7) . . . . ?
O5 Mn1 O4 C28 173.0(7) . . . . ?
C5 C6 C7 O1 -177.8(7) . . . . ?
C5 C6 C7 C2 2.9(11) . . . . ?
C5 C6 C8 C9 77.8(9) . . . . ?
C5 C4 C3 C2 1.3(11) . . . . ?
C5 C4 C29 C31B 58.6(13) . . . . ?
C5 C4 C29 C30B -61.4(14) . . . . ?
C5 C4 C29 C32B 176.5(10) . . . . ?
C5 C4 C29 C31A 105.7(12) . . . . ?
C5 C4 C29 C32A -138.0(11) . . . . ?
C5 C4 C29 C30A -16.9(14) . . . . ?
C6 C5 C4 C3 -2.0(11) . . . . ?
C6 C5 C4 C29 -179.8(8) . . . . ?
C6 C8 C9 C14 87.4(8) . . . . ?
C6 C8 C9 C10 -89.0(9) . . . . ?
C4 C5 C6 C7 -0.1(12) . . . . ?
C4 C5 C6 C8 -177.5(7) . . . . ?
C4 C3 C2 C7 1.4(12) . . . . ?
C4 C3 C2 C1 178.6(7) . . . . ?
C4 C29 C31B C35B 178.4(12) . . . . ?
C4 C29 C30B C33B 178.4(13) . . . . ?
C4 C29 C32B C37B -179.0(12) . . . . ?
C4 C29 C31A C35A 177.5(13) . . . . ?
C4 C29 C32A C37A -177.2(13) . . . . ?
C4 C29 C30A C33A -180.0(12) . . . . ?
C3 C4 C29 C31B -119.0(12) . . . . ?
C3 C4 C29 C30B 120.9(12) . . . . ?
C3 C4 C29 C32B -1.1(14) . . . . ?
C3 C4 C29 C31A -71.9(14) . . . . ?
C3 C4 C29 C32A 44.4(13) . . . . ?
C3 C4 C29 C30A 165.5(11) . . . . ?
C3 C2 C7 O1 177.1(7) . . . . ?
C3 C2 C7 C6 -3.6(11) . . . . ?
C3 C2 C1 C27 -79.6(9) . . . . ?
C18 C17 C16 C15 175.3(7) . . . . ?
C18 C17 C16 C21 -1.3(12) . . . . ?
C18 C19 C20 C22 -179.4(7) . . . . ?
C18 C19 C20 C21 -1.1(12) . . . . ?
C18 C49 C52 C57 -179.2(9) . . . . ?
C18 C49 C50 C53 178.9(8) . . . . ?
C18 C49 C51 C55 174.7(8) . . . . ?
C14 C13 C12 C11 -0.1(12) . . . . ?
C14 C13 C15 C16 -89.9(9) . . . . ?
C14 C9 C10 C11 -4.8(12) . . . . ?
C11 C39 C42 C47 179.5(8) . . . . ?
C11 C39 C40 C43 -177.0(8) . . . . ?
C11 C39 C41 C45 177.1(9) . . . . ?
C26 C25 C59 C60B -7.2(13) . . . . ?
C26 C25 C59 C61B 116.9(10) . . . . ?
C26 C25 C59 C62B -124.6(10) . . . . ?
C26 C25 C59 C61A 56.6(12) . . . . ?
C26 C25 C59 C62A 172.5(9) . . . . ?
C26 C25 C59 C60A -63.0(11) . . . . ?
C26 C27 C1 C2 96.4(9) . . . . ?
C24 C25 C59 C60B 174.4(9) . . . . ?
C24 C25 C59 C61B -61.5(12) . . . . ?
C24 C25 C59 C62B 56.9(12) . . . . ?
C24 C25 C59 C61A -121.9(10) . . . . ?
C24 C25 C59 C62A -5.9(13) . . . . ?
C24 C25 C59 C60A 118.6(10) . . . . ?
C24 C23 C22 C20 -97.5(8) . . . . ?
C28 C23 C22 C20 81.2(9) . . . . ?
C28 C27 C1 C2 -81.4(9) . . . . ?
C17 C18 C19 C20 -1.6(12) . . . . ?
C17 C18 C49 C52 159.3(9) . . . . ?
C17 C18 C49 C50 45.6(10) . . . . ?
C17 C18 C49 C51 -73.5(11) . . . . ?
C17 C16 C21 O3 179.9(7) . . . . ?
C17 C16 C21 C20 -1.4(12) . . . . ?
C13 C14 C9 C8 -171.1(7) . . . . ?
C13 C14 C9 C10 5.4(11) . . . . ?
C13 C15 C16 C17 -83.6(9) . . . . ?
C13 C15 C16 C21 93.0(9) . . . . ?
C7 C6 C8 C9 -99.6(8) . . . . ?
C7 C2 C1 C27 97.5(8) . . . . ?
C25 C26 C27 C28 -0.3(12) . . . . ?
C25 C26 C27 C1 -178.1(7) . . . . ?
C25 C24 C23 C28 -1.3(11) . . . . ?
C25 C24 C23 C22 177.5(7) . . . . ?
C25 C59 C60B C63B -176.0(11) . . . . ?
C25 C59 C61B C65B 175.1(11) . . . . ?
C25 C59 C62B C67B -177.7(12) . . . . ?
C25 C59 C61A C65A -176.9(11) . . . . ?
C25 C59 C62A C67A -176.5(11) . . . . ?
C25 C59 C60A C63A 177.3(10) . . . . ?
C23 C24 C25 C26 -1.8(11) . . . . ?
C23 C24 C25 C59 176.7(7) . . . . ?
C23 C28 C27 C26 -2.9(12) . . . . ?
C23 C28 C27 C1 174.8(7) . . . . ?
C23 C22 C20 C19 83.9(9) . . . . ?
C23 C22 C20 C21 -94.4(9) . . . . ?
C8 C6 C7 O1 -0.3(11) . . . . ?
C8 C6 C7 C2 -179.7(7) . . . . ?
C8 C9 C10 C11 171.6(7) . . . . ?
C27 C26 C25 C24 2.7(12) . . . . ?
C27 C26 C25 C59 -175.8(8) . . . . ?
C27 C28 C23 C24 3.7(11) . . . . ?
C27 C28 C23 C22 -175.0(7) . . . . ?
C19 C18 C17 C16 2.8(12) . . . . ?
C19 C18 C49 C52 -22.8(12) . . . . ?
C19 C18 C49 C50 -136.5(8) . . . . ?
C19 C18 C49 C51 104.5(10) . . . . ?
C12 C11 C39 C42 -4.4(12) . . . . ?
C12 C11 C39 C40 -125.9(9) . . . . ?
C12 C11 C39 C41 115.9(9) . . . . ?
C12 C11 C10 C9 1.6(12) . . . . ?
C12 C13 C15 C16 88.3(9) . . . . ?
C15 C13 C12 C11 -178.4(7) . . . . ?
C15 C16 C21 O3 3.2(12) . . . . ?
C15 C16 C21 C20 -178.1(7) . . . . ?
C1 C2 C7 O1 0.0(11) . . . . ?
C1 C2 C7 C6 179.3(7) . . . . ?
C9 C14 C13 C12 -3.0(11) . . . . ?
C9 C14 C13 C15 175.2(7) . . . . ?
C16 C21 C20 C22 -179.1(7) . . . . ?
C16 C21 C20 C19 2.6(12) . . . . ?
C39 C11 C12 C13 -177.3(8) . . . . ?
C39 C11 C10 C9 179.8(8) . . . . ?
C39 C42 C47 C48 60.0(11) . . . . ?
C39 C42 C47 C46 -60.8(11) . . . . ?
C39 C40 C43 C44 61.5(11) . . . . ?
C39 C40 C43 C48 -59.6(11) . . . . ?
C29 C4 C3 C2 179.0(8) . . . . ?
C29 C31B C35B C34B 61.6(19) . . . . ?
C29 C31B C35B C36B -54(2) . . . . ?
C29 C30B C33B C34B -56(2) . . . . ?
C29 C30B C33B C38B 59(2) . . . . ?
C29 C32B C37B C38B -58.1(19) . . . . ?
C29 C32B C37B C36B 58(2) . . . . ?
C29 C31A C35A C34A 59.5(19) . . . . ?
C29 C31A C35A C36A -58(2) . . . . ?
C29 C32A C37A C38A -63.2(19) . . . . ?
C29 C32A C37A C36A 58(2) . . . . ?
C29 C30A C33A C38A 59.1(19) . . . . ?
C29 C30A C33A C34A -57.8(19) . . . . ?
C49 C18 C17 C16 -179.2(7) . . . . ?
C49 C18 C19 C20 -179.5(7) . . . . ?
C49 C51 C55 C54 -53.8(12) . . . . ?
C49 C51 C55 C56 59.6(12) . . . . ?
C10 C11 C12 C13 0.9(12) . . . . ?
C10 C11 C39 C42 177.5(8) . . . . ?
C10 C11 C39 C40 56.0(11) . . . . ?
C10 C11 C39 C41 -62.1(10) . . . . ?
C42 C39 C40 C43 56.6(10) . . . . ?
C42 C39 C41 C45 -57.4(11) . . . . ?
C42 C47 C48 C43 -59.7(12) . . . . ?
C42 C47 C46 C45 62.0(12) . . . . ?
C40 C39 C42 C47 -56.1(10) . . . . ?
C40 C39 C41 C45 55.8(11) . . . . ?
C40 C43 C48 C47 59.6(12) . . . . ?
C74 N73 C73 O73 179.7(10) . . . . ?
C75 N73 C73 O73 -1.0(16) . . . . ?
C44 C43 C48 C47 -61.3(12) . . . . ?
C44 C45 C41 C39 -57.8(12) . . . . ?
C44 C45 C46 C47 56.8(12) . . . . ?
C43 C44 C45 C41 58.8(11) . . . . ?
C43 C44 C45 C46 -57.3(11) . . . . ?
C45 C44 C43 C40 -60.8(11) . . . . ?
C45 C44 C43 C48 59.8(11) . . . . ?
C41 C39 C42 C47 57.0(10) . . . . ?
C41 C39 C40 C43 -56.5(10) . . . . ?
C41 C45 C46 C47 -60.7(13) . . . . ?
C53 C54 C55 C51 57.7(13) . . . . ?
C53 C54 C55 C56 -52.8(12) . . . . ?
C52 C49 C50 C53 58.7(11) . . . . ?
C52 C49 C51 C55 -57.7(12) . . . . ?
C52 C57 C58 C53 -52.5(14) . . . . ?
C52 C57 C56 C55 60.8(13) . . . . ?
C54 C53 C58 C57 -65.8(12) . . . . ?
C54 C53 C50 C49 61.1(13) . . . . ?
C54 C55 C56 C57 50.8(12) . . . . ?
C58 C57 C52 C49 60.9(13) . . . . ?
C58 C57 C56 C55 -56.0(11) . . . . ?
C58 C53 C54 C55 59.6(12) . . . . ?
C58 C53 C50 C49 -57.0(14) . . . . ?
C50 C49 C52 C57 -62.8(12) . . . . ?
C50 C49 C51 C55 56.4(11) . . . . ?
C50 C53 C54 C55 -62.7(13) . . . . ?
C50 C53 C58 C57 53.0(15) . . . . ?
C51 C49 C52 C57 54.7(13) . . . . ?
C51 C49 C50 C53 -61.1(11) . . . . ?
C51 C55 C56 C57 -62.2(12) . . . . ?
C48 C47 C46 C45 -59.2(12) . . . . ?
C46 C45 C41 C39 59.5(13) . . . . ?
C46 C47 C48 C43 60.0(11) . . . . ?
C72 N70 C70 O70 174.3(15) . . . . ?
C56 C57 C52 C49 -53.4(14) . . . . ?
C56 C57 C58 C53 64.2(12) . . . . ?
C31B C29 C30B C33B 58.1(19) . . . . ?
C31B C29 C32B C37B -59.5(17) . . . . ?
C31B C35B C34B C33B -59.9(18) . . . . ?
C31B C35B C36B C37B 50(2) . . . . ?
C71 N70 C70 O70 9(2) . . . . ?
C30B C29 C31B C35B -60.7(18) . . . . ?
C30B C29 C32B C37B 58.5(18) . . . . ?
C30B C33B C34B C35B 58.3(19) . . . . ?
C30B C33B C38B C37B -59.4(19) . . . . ?
C32B C29 C31B C35B 57.6(18) . . . . ?
C32B C29 C30B C33B -58.5(19) . . . . ?
C32B C37B C38B C33B 59.1(19) . . . . ?
C32B C37B C36B C35B -51(2) . . . . ?
C31A C29 C32A C37A -57.0(18) . . . . ?
C31A C29 C30A C33A 55.9(18) . . . . ?
C31A C35A C34A C33A -63.7(17) . . . . ?
C31A C35A C36A C37A 55(2) . . . . ?
C32A C29 C31A C35A 57.2(18) . . . . ?
C32A C29 C30A C33A -56.5(18) . . . . ?
C32A C37A C38A C33A 60.9(18) . . . . ?
C32A C37A C36A C35A -55(2) . . . . ?
C30A C29 C31A C35A -56.6(18) . . . . ?
C30A C29 C32A C37A 57.6(18) . . . . ?
C30A C33A C38A C37A -58.8(18) . . . . ?
C30A C33A C34A C35A 63.2(18) . . . . ?
C59 C61B C65B C64B 64.5(17) . . . . ?
C59 C61B C65B C66B -58.0(19) . . . . ?
C59 C61A C65A C64A 56.3(16) . . . . ?
C59 C61A C65A C66A -62.7(16) . . . . ?
C59 C62A C67A C68A -57.5(16) . . . . ?
C59 C62A C67A C66A 56.6(18) . . . . ?
C59 C60A C63A C68A 59.9(16) . . . . ?
C59 C60A C63A C64A -62.3(17) . . . . ?
C60B C59 C61B C65B -57.8(15) . . . . ?
C60B C59 C62B C67B 59.1(16) . . . . ?
C60B C63B C64B C65B 63.5(15) . . . . ?
C60B C63B C68B C67B -54(2) . . . . ?
C61B C59 C60B C63B 58.1(16) . . . . ?
C61B C59 C62B C67B -56.1(17) . . . . ?
C61B C65B C64B C63B -64.7(17) . . . . ?
C61B C65B C66B C67B 55(2) . . . . ?
C62B C59 C60B C63B -55.7(16) . . . . ?
C62B C59 C61B C65B 54.8(15) . . . . ?
C62B C67B C68B C63B 52.2(19) . . . . ?
C62B C67B C66B C65B -52.1(18) . . . . ?
C61A C59 C62A C67A -61.0(16) . . . . ?
C61A C59 C60A C63A 61.6(15) . . . . ?
C61A C65A C64A C63A -61.8(19) . . . . ?
C61A C65A C66A C67A 64.8(19) . . . . ?
C62A C59 C61A C65A 62.0(15) . . . . ?
C62A C59 C60A C63A -56.7(15) . . . . ?
C62A C67A C68A C63A 63.5(16) . . . . ?
C62A C67A C66A C65A -59.5(19) . . . . ?
C60A C59 C61A C65A -59.3(16) . . . . ?
C60A C59 C62A C67A 60.4(16) . . . . ?
C60A C63A C68A C67A -68.2(17) . . . . ?
C60A C63A C64A C65A 65(2) . . . . ?
C68A C67A C66A C65A 47(2) . . . . ?
C68A C63A C64A C65A -54(2) . . . . ?
C64A C63A C68A C67A 50(2) . . . . ?
C64A C65A C66A C67A -52(2) . . . . ?
C64B C63B C60B C59 -62.0(16) . . . . ?
C64B C63B C68B C67B 65.3(16) . . . . ?
C64B C65B C66B C67B -67.4(17) . . . . ?
C68B C63B C60B C59 58(2) . . . . ?
C68B C63B C64B C65B -60.7(16) . . . . ?
C68B C67B C62B C59 -58.6(18) . . . . ?
C68B C67B C66B C65B 65.5(17) . . . . ?
C66B C67B C62B C59 56.1(18) . . . . ?
C66B C67B C68B C63B -66.1(17) . . . . ?
C66B C65B C64B C63B 60.4(17) . . . . ?
C66A C67A C68A C63A -45.4(19) . . . . ?
C66A C65A C64A C63A 54(2) . . . . ?
C34B C35B C36B C37B -65.8(19) . . . . ?
C34B C33B C38B C37B 55.8(19) . . . . ?
C38B C37B C36B C35B 64.9(18) . . . . ?
C38B C33B C34B C35B -57.2(18) . . . . ?
C38A C33A C34A C35A -53.9(18) . . . . ?
C38A C37A C36A C35A 66(2) . . . . ?
C34A C33A C38A C37A 55.4(18) . . . . ?
C34A C35A C36A C37A -60(2) . . . . ?
C36B C37B C38B C33B -59.5(19) . . . . ?
C36B C35B C34B C33B 59.4(18) . . . . ?
C36A C35A C34A C33A 55.1(19) . . . . ?
C36A C37A C38A C33A -61.5(18) . . . . ?

loop_
_smtbx_masks_void_nr
_smtbx_masks_void_average_x
_smtbx_masks_void_average_y
_smtbx_masks_void_average_z
_smtbx_masks_void_volume
_smtbx_masks_void_count_electrons
_smtbx_masks_void_content
1 0.000 0.000 0.000 602.5 132.3 ?
2 0.000 0.500 0.500 602.5 132.3 ?
3 0.334 0.119 0.470 21.1 0.0 ?
4 0.334 0.381 0.970 21.1 0.0 ?
5 0.666 0.619 0.030 21.1 0.0 ?
6 0.666 0.881 0.530 21.1 0.0 ?
